data_7133261
loop_
_publ_author_name
'Ishida, Yutaka'
'Nakanishi, Yusuke'
'Hiratsuka, Takuma'
'Kawaguchi, Hiroyuki'

_publ_section_title
;
 Hydrazido complexes prepared by methylation of an anionic end-on bridging
 dinitrogen dititanium complex.
;
_journal_issue 58
_journal_name_full 'Chemical communications (Cambridge, England)'
_journal_page_first 7459
_journal_page_last 7462
_journal_paper_doi 10.1039/d4cc02080d
_journal_volume 60
_journal_year 2024
_chemical_formula_moiety 'C130 H190 K2 N2 O24 Ti2, 1[C6H6], 2[C4H8O]'
_chemical_formula_sum 'C144 H212 K2 N2 O26 Ti2'
_chemical_formula_weight 2561.14
_chemical_properties_physical Air-sensitive,Moisture-sensitive
_space_group_crystal_system triclinic
_space_group_IT_number 2
_space_group_name_Hall '-P 1'
_space_group_name_H-M_alt 'P -1'
_atom_sites_solution_hydrogens geom
_atom_sites_solution_primary dual
_atom_sites_solution_secondary difmap
_audit_creation_date 2024-04-23
_audit_creation_method
;
Olex2 1.5
(compiled 2024.02.16 svn.r378c4104 for OlexSys, GUI svn.r6928)
;
_audit_update_record
;
2024-04-24 deposited with the CCDC.	2024-06-24 downloaded from the CCDC.
;
_cell_angle_alpha 101.621(3)
_cell_angle_beta 94.411(3)
_cell_angle_gamma 90.086(3)
_cell_formula_units_Z 2
_cell_length_a 13.4520(4)
_cell_length_b 22.8729(7)
_cell_length_c 23.7434(8)
_cell_measurement_reflns_used 22592
_cell_measurement_temperature 123
_cell_measurement_theta_max 31.1010
_cell_measurement_theta_min 2.4170
_cell_volume 7133.5(4)
_computing_cell_refinement 'CrysAlisPro 1.171.43.100a (Rigaku OD, 2023)'
_computing_data_collection 'CrystalClear-SM Expert 2.0 r16 (Rigaku, 2014)'
_computing_data_reduction 'CrysAlisPro 1.171.43.100a (Rigaku OD, 2023)'
_computing_molecular_graphics 'Olex2 1.5 (Dolomanov et al., 2009)'
_computing_publication_material 'Olex2 1.5 (Dolomanov et al., 2009)'
_computing_structure_refinement 'SHELXL 2019/3 (Sheldrick, 2015)'
_computing_structure_solution 'SHELXT  (Sheldrick, 2015)'
_diffrn_ambient_temperature 123
_diffrn_detector 'CCD area detector'
_diffrn_detector_area_resol_mean 7.1429
_diffrn_detector_type 'Rigaku Saturn724+ area detector'
_diffrn_measured_fraction_theta_full 0.999
_diffrn_measured_fraction_theta_max 0.997
_diffrn_measurement_details
;
List of Runs (angles in degrees, time in seconds):

  # Type    Start    End  Width  t~exp~   \w     \q     \k     \f   Frames
#--------------------------------------------------------------------------
  1  \w   -110.00  70.00   0.50   32.00    --  -20.00  45.00   0.00  360
  2  \w   -110.00  70.00   0.50   32.00    --  -20.00  45.00  90.00  360
  3  \w   -110.00  70.00   0.50   32.00    --  -20.00  45.00 180.00  360
;
_diffrn_measurement_device 'four-circle diffractometer'
_diffrn_measurement_device_type 'Rigaku Saturn724+ (4x4 bin mode)'
_diffrn_measurement_method '\w scans'
_diffrn_orient_matrix_type 'CrysAlisPro convention (1999,Acta A55,543-557)'
_diffrn_orient_matrix_UB_11 0.0220070000
_diffrn_orient_matrix_UB_12 0.0002084000
_diffrn_orient_matrix_UB_13 -0.0261658000
_diffrn_orient_matrix_UB_21 0.0440435000
_diffrn_orient_matrix_UB_22 0.0131890000
_diffrn_orient_matrix_UB_23 0.0158516000
_diffrn_orient_matrix_UB_31 0.0193269000
_diffrn_orient_matrix_UB_32 -0.0287860000
_diffrn_orient_matrix_UB_33 0.0002701000
_diffrn_radiation_monochromator 'multi-layer mirror optics'
_diffrn_radiation_probe x-ray
_diffrn_radiation_type 'Mo K\a'
_diffrn_radiation_wavelength 0.71073
_diffrn_reflns_av_R_equivalents 0.1105
_diffrn_reflns_av_unetI/netI 0.1959
_diffrn_reflns_Laue_measured_fraction_full 0.999
_diffrn_reflns_Laue_measured_fraction_max 0.997
_diffrn_reflns_limit_h_max 17
_diffrn_reflns_limit_h_min -17
_diffrn_reflns_limit_k_max 29
_diffrn_reflns_limit_k_min -27
_diffrn_reflns_limit_l_max 30
_diffrn_reflns_limit_l_min -30
_diffrn_reflns_number 89349
_diffrn_reflns_point_group_measured_fraction_full 0.999
_diffrn_reflns_point_group_measured_fraction_max 0.997
_diffrn_reflns_theta_full 25.242
_diffrn_reflns_theta_max 27.560
_diffrn_reflns_theta_min 2.593
_diffrn_source 'rotating anode X-ray generator'
_diffrn_source_type micromax007
_exptl_absorpt_coefficient_mu 0.238
_exptl_absorpt_correction_T_max 1.00000
_exptl_absorpt_correction_T_min 0.88532
_exptl_absorpt_correction_type multi-scan
_exptl_absorpt_process_details
;
CrysAlisPro 1.171.43.100a (Rigaku Oxford Diffraction, 2023)
Empirical absorption correction using spherical harmonics,
implemented in SCALE3 ABSPACK scaling algorithm.
;
_exptl_crystal_colour 'reddish brown'
_exptl_crystal_colour_modifier reddish
_exptl_crystal_colour_primary brown
_exptl_crystal_density_diffrn 1.192
_exptl_crystal_description plate
_exptl_crystal_F_000 2760
_exptl_crystal_size_max 0.27
_exptl_crystal_size_mid 0.04
_exptl_crystal_size_min 0.01
_refine_diff_density_max 0.855
_refine_diff_density_min -0.497
_refine_diff_density_rms 0.077
_refine_ls_extinction_method none
_refine_ls_goodness_of_fit_ref 1.000
_refine_ls_hydrogen_treatment constr
_refine_ls_matrix_type full
_refine_ls_number_parameters 1527
_refine_ls_number_reflns 32875
_refine_ls_number_restraints 102
_refine_ls_restrained_S_all 0.999
_refine_ls_R_factor_all 0.2061
_refine_ls_R_factor_gt 0.0907
_refine_ls_shift/su_max 0.001
_refine_ls_shift/su_mean 0.000
_refine_ls_structure_factor_coef Fsqd
_refine_ls_weighting_details 'w=1/[\s^2^(Fo^2^)+(0.1024P)^2^] where P=(Fo^2^+2Fc^2^)/3'
_refine_ls_weighting_scheme calc
_refine_ls_wR_factor_gt 0.1916
_refine_ls_wR_factor_ref 0.2396
_reflns_Friedel_coverage 0.000
_reflns_number_gt 14658
_reflns_number_total 32875
_reflns_threshold_expression 'I > 2\s(I)'
_cod_data_source_file d4cc02080d2.cif
_cod_data_source_block o3ctinme_co2
_cod_depositor_comments 'Adding full bibliography for 7133261--7133262.cif.'
_cod_database_code 7133261
_shelx_shelxl_version_number 2019/3
_shelx_space_group_comment
;
The symmetry employed for this shelxl refinement is uniquely defined
by the following loop, which should always be used as a source of
symmetry information in preference to the above space-group names.
They are only intended as comments.
;
_shelx_estimated_absorpt_t_max 0.998
_shelx_estimated_absorpt_t_min 0.939
_platon_squeeze_void_probe_radius 1.20
_olex2_submission_special_instructions 'No special instructions were received'
_oxdiff_exptl_absorpt_empirical_details
;
Empirical correction (ABSPACK) includes:
- Absorption correction using spherical harmonics
- Frame scaling
- Detector area scaling
;
_oxdiff_exptl_absorpt_empirical_full_max 1.243
_oxdiff_exptl_absorpt_empirical_full_min 0.670

loop_
_space_group_symop_operation_xyz
'x, y, z'
'-x, -y, -z'

loop_
_atom_site_label
_atom_site_type_symbol
_atom_site_fract_x
_atom_site_fract_y
_atom_site_fract_z
_atom_site_U_iso_or_equiv
_atom_site_adp_type
_atom_site_occupancy
_atom_site_site_symmetry_order
_atom_site_calc_flag
_atom_site_refinement_flags_posn
_atom_site_refinement_flags_adp
_atom_site_refinement_flags_occupancy
_atom_site_disorder_assembly
_atom_site_disorder_group
Ti1 Ti 0.73154(5) 0.33298(3) 0.69524(3) 0.02249(19) Uani 1 1 d . . . . .
Ti2 Ti 0.73252(5) 0.17774(3) 0.35807(3) 0.02300(19) Uani 1 1 d . . . . .
K1 K 0.30892(7) 0.50220(4) 0.73714(4) 0.0317(2) Uani 1 1 d . . . . .
K2 K 0.73730(8) 0.02059(4) 0.68658(5) 0.0394(3) Uani 1 1 d . . . . .
O1 O 0.6497(2) 0.34661(13) 0.61944(12) 0.0338(8) Uani 1 1 d . . . . .
O2 O 0.7455(2) 0.26936(12) 0.61455(12) 0.0283(7) Uani 1 1 d . . . . .
O3 O 0.6902(2) 0.14965(12) 0.43421(12) 0.0295(7) Uani 1 1 d . . . . .
O4 O 0.7303(2) 0.24336(13) 0.43906(13) 0.0344(8) Uani 1 1 d . . . . .
O5 O 0.8709(2) 0.33604(13) 0.70557(13) 0.0301(7) Uani 1 1 d . . . . .
O6 O 0.6938(2) 0.41402(11) 0.71933(12) 0.0237(7) Uani 1 1 d . . . . .
O7 O 0.64722(19) 0.27069(11) 0.70897(12) 0.0226(6) Uani 1 1 d . . . . .
O8 O 0.7878(2) 0.10123(13) 0.34223(13) 0.0350(8) Uani 1 1 d . . . . .
O9 O 0.5984(2) 0.19643(12) 0.34300(12) 0.0273(7) Uani 1 1 d . . . . .
O10 O 0.8265(2) 0.23087(13) 0.34173(13) 0.0317(7) Uani 1 1 d . . . . .
O11 O 0.3042(2) 0.50140(14) 0.61844(14) 0.0386(8) Uani 1 1 d . . . . .
O13 O 0.3067(2) 0.60793(13) 0.69549(14) 0.0372(8) Uani 1 1 d . . . . .
O14 O 0.3781(2) 0.60923(13) 0.81029(13) 0.0343(8) Uani 1 1 d . . . . .
O15 O 0.3947(2) 0.50087(13) 0.84980(13) 0.0360(8) Uani 1 1 d . . . . .
O16 O 0.3737(2) 0.39375(13) 0.76778(14) 0.0357(8) Uani 1 1 d . . . . .
O17 O 0.3701(2) 0.40912(13) 0.65258(14) 0.0372(8) Uani 1 1 d . . . . .
O18 O 0.1458(2) 0.51235(16) 0.79766(15) 0.0475(9) Uani 1 1 d D . . . .
O19 O 0.5940(2) 0.01179(13) 0.76860(14) 0.0417(9) Uani 1 1 d . . . . .
O20 O 0.5618(2) -0.04345(14) 0.65213(14) 0.0393(8) Uani 1 1 d . . . . .
O21 O 0.6933(3) -0.02748(16) 0.56620(15) 0.0533(10) Uani 1 1 d . . . . .
O22 O 0.7734(3) 0.08760(15) 0.60294(16) 0.0491(9) Uani 1 1 d . . . . .
O23 O 0.8567(3) 0.12107(16) 0.71661(17) 0.0609(11) Uani 1 1 d D . . . .
O24 O 0.7324(3) 0.09262(14) 0.79911(15) 0.0489(10) Uani 1 1 d D . . . .
O25 O 0.8654(3) -0.04363(19) 0.7387(2) 0.0823(14) Uani 1 1 d D . . . .
N1 N 0.6387(3) 0.27722(16) 0.53705(16) 0.0354(10) Uani 1 1 d . . . . .
N2 N 0.6530(3) 0.21733(16) 0.51309(15) 0.0332(9) Uani 1 1 d . . . . .
C1 C 0.5599(5) 0.3070(2) 0.5100(2) 0.0622(18) Uani 1 1 d . . . . .
H1A H 0.576896 0.310261 0.471372 0.093 Uiso 1 1 calc R U . . .
H1B H 0.551709 0.346998 0.533276 0.093 Uiso 1 1 calc R U . . .
H1C H 0.497570 0.283979 0.507073 0.093 Uiso 1 1 calc R U . . .
C1A C 0.9596(18) -0.1211(11) 0.7490(11) 0.113(10) Uani 0.367(18) 1 d D U P A 2
H1AA H 0.967595 -0.162606 0.754532 0.135 Uiso 0.367(18) 1 calc R U P A 2
H1AB H 0.997259 -0.114576 0.716509 0.135 Uiso 0.367(18) 1 calc R U P A 2
C1B C 0.8119(12) 0.1371(8) 0.8164(6) 0.044(5) Uani 0.443(13) 1 d D U P B 2
H1BA H 0.874920 0.117777 0.826220 0.053 Uiso 0.443(13) 1 calc R U P B 2
H1BB H 0.795006 0.166667 0.850661 0.053 Uiso 0.443(13) 1 calc R U P B 2
C2 C 0.5927(4) 0.1747(2) 0.5346(2) 0.0468(14) Uani 1 1 d . . . . .
H2A H 0.612472 0.176542 0.575562 0.070 Uiso 1 1 calc R U . . .
H2B H 0.603025 0.134306 0.512792 0.070 Uiso 1 1 calc R U . . .
H2C H 0.522087 0.184646 0.530022 0.070 Uiso 1 1 calc R U . . .
C3 C 0.6800(3) 0.29759(19) 0.59121(19) 0.0271(10) Uani 1 1 d . . . . .
C4 C 0.6923(3) 0.2037(2) 0.46120(19) 0.0278(10) Uani 1 1 d . . . . .
C5 C 0.7530(3) 0.34307(17) 0.78987(18) 0.0231(10) Uani 1 1 d . . . . .
C6 C 0.9178(3) 0.32037(18) 0.7532(2) 0.0272(10) Uani 1 1 d . . . . .
C7 C 1.0182(3) 0.30249(18) 0.7560(2) 0.0320(11) Uani 1 1 d . . . . .
C8 C 1.0544(3) 0.28781(19) 0.8072(2) 0.0361(12) Uani 1 1 d . . . . .
H8 H 1.122155 0.276439 0.810324 0.043 Uiso 1 1 calc R U . . .
C9 C 0.9999(3) 0.28833(18) 0.8542(2) 0.0306(11) Uani 1 1 d . . . . .
C10 C 0.9002(3) 0.30501(17) 0.84940(19) 0.0247(10) Uani 1 1 d . . . . .
H10 H 0.860078 0.305063 0.880645 0.030 Uiso 1 1 calc R U . . .
C11 C 0.8594(3) 0.32133(17) 0.80017(19) 0.0237(10) Uani 1 1 d . . . . .
C12 C 1.0812(3) 0.3021(2) 0.7048(2) 0.0420(13) Uani 1 1 d . . . . .
C13 C 1.0348(4) 0.2627(2) 0.6482(2) 0.0532(15) Uani 1 1 d . . . . .
H13A H 1.071848 0.269026 0.615909 0.080 Uiso 1 1 calc R U . . .
H13B H 0.965017 0.273464 0.641694 0.080 Uiso 1 1 calc R U . . .
H13C H 1.038219 0.220593 0.651128 0.080 Uiso 1 1 calc R U . . .
C14 C 1.1861(3) 0.2765(2) 0.7155(3) 0.0618(17) Uani 1 1 d . . . . .
H14A H 1.179206 0.235946 0.722373 0.093 Uiso 1 1 calc R U . . .
H14B H 1.221656 0.301889 0.749189 0.093 Uiso 1 1 calc R U . . .
H14C H 1.223632 0.275574 0.681525 0.093 Uiso 1 1 calc R U . . .
C15 C 1.0949(4) 0.3662(2) 0.6962(2) 0.0517(15) Uani 1 1 d . . . . .
H15A H 1.129390 0.365654 0.661258 0.078 Uiso 1 1 calc R U . . .
H15B H 1.134497 0.389443 0.729603 0.078 Uiso 1 1 calc R U . . .
H15C H 1.029428 0.384327 0.692298 0.078 Uiso 1 1 calc R U . . .
C16 C 1.0430(3) 0.2731(2) 0.9115(2) 0.0423(13) Uani 1 1 d . . . . .
C17 C 0.9882(4) 0.2179(2) 0.9231(2) 0.0551(16) Uani 1 1 d . . . . .
H17A H 0.994648 0.184109 0.890937 0.083 Uiso 1 1 calc R U . . .
H17B H 0.917508 0.226772 0.926881 0.083 Uiso 1 1 calc R U . . .
H17C H 1.017711 0.207727 0.958869 0.083 Uiso 1 1 calc R U . . .
C18 C 1.1547(4) 0.2600(3) 0.9114(3) 0.0688(18) Uani 1 1 d . . . . .
H18A H 1.179319 0.252026 0.948986 0.103 Uiso 1 1 calc R U . . .
H18B H 1.190776 0.294482 0.903825 0.103 Uiso 1 1 calc R U . . .
H18C H 1.165425 0.224938 0.881197 0.103 Uiso 1 1 calc R U . . .
C19 C 1.0298(4) 0.3244(2) 0.9613(2) 0.0513(15) Uani 1 1 d . . . . .
H19A H 0.958590 0.330099 0.966216 0.077 Uiso 1 1 calc R U . . .
H19B H 1.058950 0.360900 0.953293 0.077 Uiso 1 1 calc R U . . .
H19C H 1.063362 0.315516 0.996631 0.077 Uiso 1 1 calc R U . . .
C20 C 0.7111(3) 0.44374(18) 0.77462(17) 0.0201(9) Uani 1 1 d . . . . .
C21 C 0.6976(3) 0.50600(18) 0.79167(19) 0.0235(10) Uani 1 1 d . . . . .
C22 C 0.7137(3) 0.53055(18) 0.85073(18) 0.0243(10) Uani 1 1 d . . . . .
H22 H 0.702822 0.571986 0.863411 0.029 Uiso 1 1 calc R U . . .
C23 C 0.7447(3) 0.49738(18) 0.89171(18) 0.0254(10) Uani 1 1 d . . . . .
C24 C 0.7617(3) 0.43717(18) 0.87198(18) 0.0231(10) Uani 1 1 d . . . . .
H24 H 0.786897 0.414177 0.898894 0.028 Uiso 1 1 calc R U . . .
C25 C 0.7436(3) 0.40940(18) 0.81499(17) 0.0198(9) Uani 1 1 d . . . . .
C26 C 0.6692(3) 0.54463(18) 0.74730(19) 0.0279(10) Uani 1 1 d . . . . .
C27 C 0.5661(3) 0.5253(2) 0.7164(2) 0.0374(12) Uani 1 1 d . . . . .
H27A H 0.517122 0.526229 0.745057 0.056 Uiso 1 1 calc R U . . .
H27B H 0.569446 0.484669 0.693542 0.056 Uiso 1 1 calc R U . . .
H27C H 0.545950 0.552667 0.690866 0.056 Uiso 1 1 calc R U . . .
C28 C 0.6634(4) 0.61091(19) 0.7753(2) 0.0449(14) Uani 1 1 d . . . . .
H28A H 0.615600 0.615918 0.804995 0.067 Uiso 1 1 calc R U . . .
H28B H 0.641544 0.633613 0.745858 0.067 Uiso 1 1 calc R U . . .
H28C H 0.729314 0.625571 0.793001 0.067 Uiso 1 1 calc R U . . .
C29 C 0.7469(4) 0.5385(2) 0.7024(2) 0.0421(13) Uani 1 1 d . . . . .
H29A H 0.812255 0.552163 0.721625 0.063 Uiso 1 1 calc R U . . .
H29B H 0.727395 0.562749 0.673844 0.063 Uiso 1 1 calc R U . . .
H29C H 0.750546 0.496522 0.682938 0.063 Uiso 1 1 calc R U . . .
C30 C 0.7591(3) 0.52523(19) 0.95661(19) 0.0307(11) Uani 1 1 d . . . . .
C31 C 0.8656(3) 0.5167(2) 0.9795(2) 0.0403(12) Uani 1 1 d . . . . .
H31A H 0.880922 0.474078 0.971631 0.060 Uiso 1 1 calc R U . . .
H31B H 0.872986 0.532318 1.021243 0.060 Uiso 1 1 calc R U . . .
H31C H 0.911647 0.538176 0.960506 0.060 Uiso 1 1 calc R U . . .
C32 C 0.7340(4) 0.5910(2) 0.9699(2) 0.0456(13) Uani 1 1 d . . . . .
H32A H 0.777778 0.613123 0.950198 0.068 Uiso 1 1 calc R U . . .
H32B H 0.743529 0.606284 1.011654 0.068 Uiso 1 1 calc R U . . .
H32C H 0.664342 0.596078 0.956581 0.068 Uiso 1 1 calc R U . . .
C33 C 0.6877(4) 0.4927(2) 0.9890(2) 0.0510(15) Uani 1 1 d . . . . .
H33A H 0.618502 0.498401 0.975329 0.077 Uiso 1 1 calc R U . . .
H33B H 0.697470 0.509117 1.030514 0.077 Uiso 1 1 calc R U . . .
H33C H 0.702112 0.449937 0.981646 0.077 Uiso 1 1 calc R U . . .
C34 C 0.6233(3) 0.26641(17) 0.76217(18) 0.0219(9) Uani 1 1 d . . . . .
C35 C 0.5502(3) 0.22558(17) 0.77178(18) 0.0220(9) Uani 1 1 d . . . . .
C36 C 0.5302(3) 0.22830(18) 0.82881(19) 0.0266(10) Uani 1 1 d . . . . .
H36 H 0.481891 0.201105 0.836353 0.032 Uiso 1 1 calc R U . . .
C37 C 0.5763(3) 0.26823(18) 0.87555(18) 0.0253(10) Uani 1 1 d . . . . .
C38 C 0.6490(3) 0.30663(18) 0.86398(18) 0.0246(10) Uani 1 1 d . . . . .
H38 H 0.682106 0.334311 0.895001 0.029 Uiso 1 1 calc R U . . .
C39 C 0.6743(3) 0.30536(17) 0.80797(18) 0.0213(9) Uani 1 1 d . . . . .
C40 C 0.4958(3) 0.18006(18) 0.72205(18) 0.0241(10) Uani 1 1 d . . . . .
C41 C 0.5713(3) 0.13883(18) 0.69100(19) 0.0290(10) Uani 1 1 d . . . . .
H41A H 0.604112 0.115944 0.717630 0.044 Uiso 1 1 calc R U . . .
H41B H 0.621271 0.162578 0.677153 0.044 Uiso 1 1 calc R U . . .
H41C H 0.537160 0.111354 0.658149 0.044 Uiso 1 1 calc R U . . .
C42 C 0.4200(3) 0.1417(2) 0.7440(2) 0.0384(12) Uani 1 1 d . . . . .
H42A H 0.386693 0.113650 0.711250 0.058 Uiso 1 1 calc R U . . .
H42B H 0.370251 0.167481 0.764110 0.058 Uiso 1 1 calc R U . . .
H42C H 0.454429 0.119393 0.770604 0.058 Uiso 1 1 calc R U . . .
C43 C 0.4394(3) 0.2122(2) 0.6792(2) 0.0362(12) Uani 1 1 d . . . . .
H43A H 0.486835 0.234577 0.662005 0.054 Uiso 1 1 calc R U . . .
H43B H 0.392031 0.239839 0.699406 0.054 Uiso 1 1 calc R U . . .
H43C H 0.403064 0.182834 0.648835 0.054 Uiso 1 1 calc R U . . .
C44 C 0.5501(4) 0.2716(2) 0.9376(2) 0.0376(12) Uani 1 1 d . . . . .
C45 C 0.6434(5) 0.2633(3) 0.9760(2) 0.0704(19) Uani 1 1 d . . . . .
H45A H 0.673019 0.224755 0.961061 0.106 Uiso 1 1 calc R U . . .
H45B H 0.625218 0.264439 1.015429 0.106 Uiso 1 1 calc R U . . .
H45C H 0.691704 0.295496 0.976270 0.106 Uiso 1 1 calc R U . . .
C46 C 0.4723(5) 0.2261(3) 0.9429(2) 0.085(2) Uani 1 1 d . . . . .
H46A H 0.409505 0.234075 0.922218 0.128 Uiso 1 1 calc R U . . .
H46B H 0.461846 0.228490 0.983711 0.128 Uiso 1 1 calc R U . . .
H46C H 0.494749 0.186028 0.926246 0.128 Uiso 1 1 calc R U . . .
C47 C 0.5087(5) 0.3334(2) 0.9620(2) 0.0630(17) Uani 1 1 d . . . . .
H47A H 0.556241 0.364420 0.957724 0.094 Uiso 1 1 calc R U . . .
H47B H 0.498595 0.336521 1.002896 0.094 Uiso 1 1 calc R U . . .
H47C H 0.444969 0.338556 0.940791 0.094 Uiso 1 1 calc R U . . .
C48 C 0.7150(3) 0.15486(18) 0.26071(18) 0.0238(10) Uani 1 1 d . . . . .
C49 C 0.7788(3) 0.06409(19) 0.28968(19) 0.0284(10) Uani 1 1 d . . . . .
C50 C 0.8043(3) 0.00362(19) 0.2818(2) 0.0316(11) Uani 1 1 d . . . . .
C51 C 0.7918(4) -0.0290(2) 0.2258(2) 0.0361(12) Uani 1 1 d . . . . .
H51 H 0.809643 -0.069816 0.219142 0.043 Uiso 1 1 calc R U . . .
C52 C 0.7552(4) -0.0061(2) 0.1789(2) 0.0355(12) Uani 1 1 d . . . . .
C53 C 0.7280(3) 0.05340(19) 0.1898(2) 0.0312(11) Uani 1 1 d . . . . .
H53 H 0.701303 0.070252 0.158556 0.037 Uiso 1 1 calc R U . . .
C54 C 0.7385(3) 0.08931(18) 0.24485(18) 0.0256(10) Uani 1 1 d . . . . .
C55 C 0.8474(4) -0.0231(2) 0.3331(2) 0.0425(13) Uani 1 1 d . . . . .
C56 C 0.9459(4) 0.0089(2) 0.3586(2) 0.0525(15) Uani 1 1 d . . . . .
H56A H 0.994387 0.002821 0.329288 0.079 Uiso 1 1 calc R U . . .
H56B H 0.971805 -0.007381 0.391836 0.079 Uiso 1 1 calc R U . . .
H56C H 0.934280 0.051695 0.370922 0.079 Uiso 1 1 calc R U . . .
C57 C 0.8680(4) -0.0903(2) 0.3145(2) 0.0514(15) Uani 1 1 d . . . . .
H57A H 0.805301 -0.111933 0.300129 0.077 Uiso 1 1 calc R U . . .
H57B H 0.897776 -0.105320 0.347710 0.077 Uiso 1 1 calc R U . . .
H57C H 0.914171 -0.096285 0.283942 0.077 Uiso 1 1 calc R U . . .
C58 C 0.7728(4) -0.0161(2) 0.3788(2) 0.0469(14) Uani 1 1 d . . . . .
H58A H 0.757714 0.026186 0.391114 0.070 Uiso 1 1 calc R U . . .
H58B H 0.801303 -0.031646 0.411989 0.070 Uiso 1 1 calc R U . . .
H58C H 0.711446 -0.038493 0.362744 0.070 Uiso 1 1 calc R U . . .
C59 C 0.7489(4) -0.0452(2) 0.1187(2) 0.0452(14) Uani 1 1 d . . . . .
C60 C 0.6829(5) -0.0994(2) 0.1155(2) 0.0619(17) Uani 1 1 d . . . . .
H60A H 0.705819 -0.120444 0.146040 0.093 Uiso 1 1 calc R U . . .
H60B H 0.686091 -0.126118 0.077806 0.093 Uiso 1 1 calc R U . . .
H60C H 0.613984 -0.086840 0.120467 0.093 Uiso 1 1 calc R U . . .
C61 C 0.8552(5) -0.0677(3) 0.1051(3) 0.0687(18) Uani 1 1 d . . . . .
H61A H 0.899844 -0.033475 0.106558 0.103 Uiso 1 1 calc R U . . .
H61B H 0.852319 -0.093213 0.066484 0.103 Uiso 1 1 calc R U . . .
H61C H 0.880397 -0.090711 0.133669 0.103 Uiso 1 1 calc R U . . .
C62 C 0.7131(5) -0.0123(2) 0.0726(2) 0.0553(16) Uani 1 1 d . . . . .
H62A H 0.643904 -0.000392 0.077735 0.083 Uiso 1 1 calc R U . . .
H62B H 0.716713 -0.038412 0.034632 0.083 Uiso 1 1 calc R U . . .
H62C H 0.755196 0.023254 0.075269 0.083 Uiso 1 1 calc R U . . .
C63 C 0.5518(3) 0.19297(17) 0.28936(18) 0.0233(10) Uani 1 1 d . . . . .
C64 C 0.4536(3) 0.21173(18) 0.28158(19) 0.0246(10) Uani 1 1 d . . . . .
C65 C 0.4140(3) 0.20538(19) 0.22461(19) 0.0292(11) Uani 1 1 d . . . . .
H65 H 0.346970 0.216830 0.218014 0.035 Uiso 1 1 calc R U . . .
C66 C 0.4665(3) 0.1833(2) 0.1769(2) 0.0329(11) Uani 1 1 d . . . . .
C67 C 0.5655(3) 0.16603(19) 0.18722(19) 0.0311(11) Uani 1 1 d . . . . .
H67 H 0.603374 0.150829 0.155496 0.037 Uiso 1 1 calc R U . . .
C68 C 0.6089(3) 0.17080(18) 0.24334(19) 0.0244(10) Uani 1 1 d . . . . .
C69 C 0.3951(3) 0.23918(19) 0.33310(19) 0.0284(10) Uani 1 1 d . . . . .
C70 C 0.3891(4) 0.1961(2) 0.3748(2) 0.0406(13) Uani 1 1 d . . . . .
H70A H 0.354486 0.159164 0.354675 0.061 Uiso 1 1 calc R U . . .
H70B H 0.352498 0.214755 0.407661 0.061 Uiso 1 1 calc R U . . .
H70C H 0.456690 0.186835 0.388592 0.061 Uiso 1 1 calc R U . . .
C71 C 0.4472(3) 0.2977(2) 0.3652(2) 0.0353(11) Uani 1 1 d . . . . .
H71A H 0.516485 0.289706 0.376884 0.053 Uiso 1 1 calc R U . . .
H71B H 0.412330 0.314176 0.399477 0.053 Uiso 1 1 calc R U . . .
H71C H 0.445977 0.326467 0.339651 0.053 Uiso 1 1 calc R U . . .
C72 C 0.2891(3) 0.2549(2) 0.3147(2) 0.0410(13) Uani 1 1 d . . . . .
H72A H 0.291102 0.282436 0.288073 0.062 Uiso 1 1 calc R U . . .
H72B H 0.255716 0.273956 0.348798 0.062 Uiso 1 1 calc R U . . .
H72C H 0.252226 0.218453 0.295451 0.062 Uiso 1 1 calc R U . . .
C73 C 0.4181(4) 0.1802(2) 0.1160(2) 0.0424(13) Uani 1 1 d . . . . .
C74 C 0.4033(5) 0.2433(3) 0.1061(2) 0.072(2) Uani 1 1 d . . . . .
H74A H 0.373994 0.241746 0.066683 0.108 Uiso 1 1 calc R U . . .
H74B H 0.467832 0.264468 0.111417 0.108 Uiso 1 1 calc R U . . .
H74C H 0.358514 0.264467 0.133666 0.108 Uiso 1 1 calc R U . . .
C75 C 0.3159(4) 0.1468(3) 0.1097(3) 0.0693(19) Uani 1 1 d . . . . .
H75A H 0.272240 0.168716 0.137610 0.104 Uiso 1 1 calc R U . . .
H75B H 0.326050 0.106549 0.117119 0.104 Uiso 1 1 calc R U . . .
H75C H 0.284959 0.144209 0.070553 0.104 Uiso 1 1 calc R U . . .
C76 C 0.4790(4) 0.1450(2) 0.0697(2) 0.0506(15) Uani 1 1 d . . . . .
H76A H 0.441358 0.140427 0.032015 0.076 Uiso 1 1 calc R U . . .
H76B H 0.492885 0.105451 0.078198 0.076 Uiso 1 1 calc R U . . .
H76C H 0.542041 0.166265 0.069023 0.076 Uiso 1 1 calc R U . . .
C77 C 0.8496(3) 0.23136(18) 0.28716(19) 0.0246(10) Uani 1 1 d . . . . .
C78 C 0.9260(3) 0.26948(19) 0.2763(2) 0.0303(11) Uani 1 1 d . . . . .
C79 C 0.9401(3) 0.2671(2) 0.2187(2) 0.0327(11) Uani 1 1 d . . . . .
H79 H 0.989927 0.292700 0.209927 0.039 Uiso 1 1 calc R U . . .
C80 C 0.8865(3) 0.2300(2) 0.1727(2) 0.0315(11) Uani 1 1 d . . . . .
C81 C 0.8136(3) 0.19298(18) 0.1860(2) 0.0286(10) Uani 1 1 d . . . . .
H81 H 0.776695 0.166461 0.155591 0.034 Uiso 1 1 calc R U . . .
C82 C 0.7936(3) 0.19385(18) 0.24255(18) 0.0237(10) Uani 1 1 d . . . . .
C83 C 0.9890(3) 0.3092(2) 0.3255(2) 0.0363(12) Uani 1 1 d . . . . .
C84 C 1.0401(3) 0.2699(2) 0.3649(2) 0.0373(12) Uani 1 1 d . . . . .
H84A H 0.989198 0.250983 0.382989 0.056 Uiso 1 1 calc R U . . .
H84B H 1.084622 0.294864 0.394846 0.056 Uiso 1 1 calc R U . . .
H84C H 1.078811 0.239052 0.341754 0.056 Uiso 1 1 calc R U . . .
C85 C 0.9217(4) 0.3555(2) 0.3612(2) 0.0504(15) Uani 1 1 d . . . . .
H85A H 0.890672 0.380873 0.336378 0.076 Uiso 1 1 calc R U . . .
H85B H 0.962419 0.380258 0.393229 0.076 Uiso 1 1 calc R U . . .
H85C H 0.869734 0.334477 0.376507 0.076 Uiso 1 1 calc R U . . .
C86 C 1.0698(4) 0.3436(2) 0.3035(2) 0.0468(14) Uani 1 1 d . . . . .
H86A H 1.111423 0.315472 0.279218 0.070 Uiso 1 1 calc R U . . .
H86B H 1.111366 0.366417 0.336346 0.070 Uiso 1 1 calc R U . . .
H86C H 1.038723 0.371004 0.280834 0.070 Uiso 1 1 calc R U . . .
C87 C 0.9109(4) 0.2310(2) 0.1109(2) 0.0415(13) Uani 1 1 d . . . . .
C88 C 1.0219(4) 0.2169(3) 0.1042(2) 0.0671(18) Uani 1 1 d . . . . .
H88A H 1.063213 0.246519 0.131815 0.101 Uiso 1 1 calc R U . . .
H88B H 1.037634 0.218370 0.064888 0.101 Uiso 1 1 calc R U . . .
H88C H 1.035404 0.177002 0.111712 0.101 Uiso 1 1 calc R U . . .
C89 C 0.8892(5) 0.2922(3) 0.0974(3) 0.0682(18) Uani 1 1 d . . . . .
H89A H 0.818135 0.300571 0.100174 0.102 Uiso 1 1 calc R U . . .
H89B H 0.906860 0.292892 0.058211 0.102 Uiso 1 1 calc R U . . .
H89C H 0.928748 0.322702 0.125040 0.102 Uiso 1 1 calc R U . . .
C90 C 0.8485(4) 0.1845(3) 0.0664(2) 0.0669(18) Uani 1 1 d . . . . .
H90A H 0.865092 0.144341 0.072296 0.100 Uiso 1 1 calc R U . . .
H90B H 0.863108 0.188020 0.027382 0.100 Uiso 1 1 calc R U . . .
H90C H 0.777432 0.191397 0.071050 0.100 Uiso 1 1 calc R U . . .
C91 C 0.2791(4) 0.5548(2) 0.5983(2) 0.0440(13) Uani 1 1 d . . . . .
H91A H 0.206168 0.560827 0.597671 0.053 Uiso 1 1 calc R U . . .
H91B H 0.299514 0.551957 0.558641 0.053 Uiso 1 1 calc R U . . .
C92 C 0.3326(4) 0.6058(2) 0.6384(2) 0.0435(13) Uani 1 1 d . . . . .
H92A H 0.405532 0.600882 0.636726 0.052 Uiso 1 1 calc R U . . .
H92B H 0.314503 0.643682 0.626409 0.052 Uiso 1 1 calc R U . . .
C93 C 0.3470(4) 0.6602(2) 0.7336(2) 0.0416(13) Uani 1 1 d . . . . .
H93A H 0.317349 0.696233 0.722392 0.050 Uiso 1 1 calc R U . . .
H93B H 0.420052 0.662424 0.731407 0.050 Uiso 1 1 calc R U . . .
C94 C 0.3243(4) 0.6578(2) 0.7928(2) 0.0445(14) Uani 1 1 d . . . . .
H94A H 0.344396 0.695844 0.819316 0.053 Uiso 1 1 calc R U . . .
H94B H 0.251737 0.651475 0.794184 0.053 Uiso 1 1 calc R U . . .
C95 C 0.3699(4) 0.6053(2) 0.8682(2) 0.0398(12) Uani 1 1 d . . . . .
H95A H 0.299714 0.596768 0.874174 0.048 Uiso 1 1 calc R U . . .
H95B H 0.390695 0.643721 0.893946 0.048 Uiso 1 1 calc R U . . .
C96 C 0.4349(4) 0.5565(2) 0.8820(2) 0.0391(12) Uani 1 1 d . . . . .
H96A H 0.503633 0.562579 0.871780 0.047 Uiso 1 1 calc R U . . .
H96B H 0.437335 0.556723 0.923855 0.047 Uiso 1 1 calc R U . . .
C97 C 0.4547(3) 0.4513(2) 0.8567(2) 0.0394(12) Uani 1 1 d . . . . .
H97A H 0.468687 0.450973 0.898212 0.047 Uiso 1 1 calc R U . . .
H97B H 0.518973 0.453882 0.839599 0.047 Uiso 1 1 calc R U . . .
C98 C 0.3988(4) 0.3959(2) 0.8270(2) 0.0413(13) Uani 1 1 d . . . . .
H98A H 0.439746 0.360870 0.831253 0.050 Uiso 1 1 calc R U . . .
H98B H 0.336781 0.392911 0.846274 0.050 Uiso 1 1 calc R U . . .
C99 C 0.4553(3) 0.3775(2) 0.7326(2) 0.0383(12) Uani 1 1 d . . . . .
H99A H 0.492035 0.344205 0.744991 0.046 Uiso 1 1 calc R U . . .
H99B H 0.501930 0.411899 0.736866 0.046 Uiso 1 1 calc R U . . .
C100 C 0.4154(4) 0.3590(2) 0.6714(2) 0.0439(13) Uani 1 1 d . . . . .
H10A H 0.470152 0.344149 0.647079 0.053 Uiso 1 1 calc R U . . .
H10B H 0.365416 0.326392 0.667700 0.053 Uiso 1 1 calc R U . . .
C101 C 0.3200(4) 0.3974(2) 0.5994(2) 0.0438(13) Uani 1 1 d . . . . .
C102 C 0.3028(4) 0.3424(3) 0.5632(3) 0.0638(17) Uani 1 1 d . . . . .
H102 H 0.328110 0.307565 0.574764 0.077 Uiso 1 1 calc R U . . .
C103 C 0.2493(6) 0.3374(3) 0.5104(3) 0.093(3) Uani 1 1 d . . . . .
H103 H 0.239755 0.299475 0.485419 0.111 Uiso 1 1 calc R U . . .
C104 C 0.2101(6) 0.3871(4) 0.4943(3) 0.103(3) Uani 1 1 d . . . . .
H104 H 0.172017 0.383319 0.458332 0.124 Uiso 1 1 calc R U . . .
C105 C 0.2250(5) 0.4427(3) 0.5294(3) 0.074(2) Uani 1 1 d . . . . .
H105 H 0.196319 0.476807 0.517978 0.089 Uiso 1 1 calc R U . . .
C106 C 0.2815(4) 0.4485(2) 0.5812(2) 0.0477(14) Uani 1 1 d . . . . .
C107 C 0.0492(4) 0.5286(3) 0.7781(3) 0.0557(16) Uani 1 1 d . . . . .
H10C H 0.040428 0.519178 0.735467 0.067 Uiso 1 1 calc R U . . .
H10D H 0.039152 0.571888 0.791640 0.067 Uiso 1 1 calc R U . . .
C108 C -0.0234(5) 0.4927(4) 0.8032(3) 0.101(3) Uani 1 1 d . . . . .
H10E H -0.076298 0.518709 0.820787 0.122 Uiso 1 1 calc R U . . .
H10F H -0.055105 0.460724 0.772704 0.122 Uiso 1 1 calc R U . . .
C109 C 0.0334(4) 0.4671(3) 0.8469(2) 0.0557(15) Uani 1 1 d D . . . .
H10G H 0.039207 0.423358 0.834005 0.067 Uiso 0.61(4) 1 calc R U P C 1
H10H H 0.001219 0.475247 0.883761 0.067 Uiso 0.61(4) 1 calc R U P C 1
H10I H 0.011232 0.425330 0.844778 0.067 Uiso 0.39(4) 1 calc R U P C 2
H10J H 0.023548 0.490361 0.885941 0.067 Uiso 0.39(4) 1 calc R U P C 2
C110 C 0.1332(10) 0.4972(12) 0.8536(6) 0.056(5) Uani 0.61(4) 1 d D U P C 1
H11A H 0.135307 0.533620 0.884379 0.067 Uiso 0.61(4) 1 calc R U P C 1
H11B H 0.186219 0.470100 0.863316 0.067 Uiso 0.61(4) 1 calc R U P C 1
C111 C 0.7833(9) 0.1512(5) 0.8057(7) 0.049(4) Uani 0.557(13) 1 d D U P B 1
H11C H 0.795399 0.169906 0.847091 0.059 Uiso 0.557(13) 1 calc R U P B 1
H11D H 0.741424 0.178192 0.786509 0.059 Uiso 0.557(13) 1 calc R U P B 1
C112 C 0.8793(8) 0.1409(5) 0.7788(4) 0.046(3) Uani 0.557(13) 1 d D U P B 1
H11E H 0.919937 0.178212 0.786863 0.055 Uiso 0.557(13) 1 calc R U P B 1
H11F H 0.917500 0.110050 0.794568 0.055 Uiso 0.557(13) 1 calc R U P B 1
C113 C 0.8476(4) 0.1616(2) 0.6789(3) 0.0563(16) Uani 1 1 d . . . . .
H11G H 0.901642 0.192184 0.689394 0.068 Uiso 1 1 calc R U . . .
H11H H 0.783000 0.182062 0.682731 0.068 Uiso 1 1 calc R U . . .
C114 C 0.8536(4) 0.1298(3) 0.6192(3) 0.0574(16) Uani 1 1 d . . . . .
H11I H 0.850561 0.158652 0.593227 0.069 Uiso 1 1 calc R U . . .
H11J H 0.917942 0.108864 0.615534 0.069 Uiso 1 1 calc R U . . .
C115 C 0.7739(4) 0.0568(3) 0.5457(2) 0.0521(15) Uani 1 1 d . . . . .
H11K H 0.835598 0.033394 0.540503 0.062 Uiso 1 1 calc R U . . .
H11L H 0.771655 0.085346 0.519422 0.062 Uiso 1 1 calc R U . . .
C116 C 0.6839(4) 0.0157(2) 0.5323(2) 0.0568(16) Uani 1 1 d . . . . .
H11M H 0.622688 0.038809 0.540392 0.068 Uiso 1 1 calc R U . . .
H11N H 0.678811 -0.003752 0.490913 0.068 Uiso 1 1 calc R U . . .
C117 C 0.6106(4) -0.0690(3) 0.5561(2) 0.0551(16) Uani 1 1 d . . . . .
H11O H 0.634345 -0.108042 0.563229 0.066 Uiso 1 1 calc R U . . .
H11P H 0.584821 -0.074810 0.515175 0.066 Uiso 1 1 calc R U . . .
C118 C 0.5272(4) -0.0491(2) 0.5934(2) 0.0499(15) Uani 1 1 d . . . . .
H11Q H 0.502297 -0.010290 0.586518 0.060 Uiso 1 1 calc R U . . .
H11R H 0.471489 -0.078654 0.583721 0.060 Uiso 1 1 calc R U . . .
C119 C 0.4825(4) -0.0330(2) 0.6897(2) 0.0459(14) Uani 1 1 d . . . . .
H11S H 0.429457 -0.063709 0.676015 0.055 Uiso 1 1 calc R U . . .
H11T H 0.453463 0.006490 0.688182 0.055 Uiso 1 1 calc R U . . .
C120 C 0.5172(4) -0.0345(2) 0.7499(2) 0.0493(14) Uani 1 1 d . . . . .
H12A H 0.461002 -0.026996 0.774816 0.059 Uiso 1 1 calc R U . . .
H12B H 0.544753 -0.074112 0.752238 0.059 Uiso 1 1 calc R U . . .
C121 C 0.6160(4) 0.0282(2) 0.8260(2) 0.0489(14) Uani 1 1 d . . . . .
C122 C 0.5716(5) 0.0051(3) 0.8677(3) 0.0630(17) Uani 1 1 d . . . . .
H122 H 0.521138 -0.025029 0.856329 0.076 Uiso 1 1 calc R U . . .
C123 C 0.5994(6) 0.0250(3) 0.9255(3) 0.092(2) Uani 1 1 d . . . . .
H123 H 0.568717 0.008572 0.953695 0.110 Uiso 1 1 calc R U . . .
C124 C 0.6730(6) 0.0695(4) 0.9423(3) 0.102(3) Uani 1 1 d . . . . .
H124 H 0.690625 0.084851 0.982093 0.122 Uiso 1 1 calc R U . . .
C125 C 0.7205(6) 0.0913(3) 0.9004(3) 0.096(3) Uani 1 1 d . . . . .
H125 H 0.773816 0.119447 0.911917 0.116 Uiso 1 1 calc R U . . .
C126 C 0.6918(4) 0.0729(2) 0.8431(2) 0.0517(15) Uani 1 1 d . . . . .
C127 C 0.8907(14) -0.1044(4) 0.7135(5) 0.095(6) Uani 0.633(18) 1 d D U P A 1
H12C H 0.947758 -0.105856 0.689323 0.114 Uiso 0.633(18) 1 calc R U P A 1
H12D H 0.833133 -0.126854 0.690644 0.114 Uiso 0.633(18) 1 calc R U P A 1
C128 C 0.9197(12) -0.1278(5) 0.7720(6) 0.081(5) Uani 0.633(18) 1 d D U P A 1
H12E H 0.860547 -0.132484 0.793154 0.098 Uiso 0.633(18) 1 calc R U P A 1
H12F H 0.956299 -0.165778 0.764795 0.098 Uiso 0.633(18) 1 calc R U P A 1
C129 C 0.9851(5) -0.0767(3) 0.8023(3) 0.084(2) Uani 1 1 d D . . . .
H12G H 0.992218 -0.075366 0.844302 0.100 Uiso 0.633(18) 1 calc R U P A 1
H12H H 1.052099 -0.079710 0.787453 0.100 Uiso 0.633(18) 1 calc R U P A 1
H12I H 1.058055 -0.069681 0.809163 0.100 Uiso 0.367(18) 1 calc R U P A 2
H12J H 0.959550 -0.089100 0.836125 0.100 Uiso 0.367(18) 1 calc R U P A 2
C130 C 0.9333(6) -0.0227(3) 0.7895(3) 0.084(2) Uani 1 1 d . . . . .
H13D H 0.896022 -0.003554 0.822465 0.101 Uiso 1 1 calc R U . . .
H13E H 0.982096 0.006584 0.781792 0.101 Uiso 1 1 calc R U . . .
C131 C 0.8428(15) -0.1025(8) 0.7421(14) 0.099(8) Uani 0.367(18) 1 d D U P A 2
H13F H 0.806591 -0.125194 0.706460 0.118 Uiso 0.367(18) 1 calc R U P A 2
H13G H 0.806381 -0.105263 0.776143 0.118 Uiso 0.367(18) 1 calc R U P A 2
C132 C 0.1401(11) 0.4691(14) 0.8351(13) 0.059(7) Uani 0.39(4) 1 d D U P C 2
H13H H 0.182766 0.482128 0.871350 0.071 Uiso 0.39(4) 1 calc R U P C 2
H13I H 0.161858 0.429351 0.815486 0.071 Uiso 0.39(4) 1 calc R U P C 2
C133 C 0.8233(10) 0.1664(5) 0.7682(5) 0.040(4) Uani 0.443(13) 1 d D U P B 2
H13J H 0.873431 0.199180 0.779677 0.048 Uiso 0.443(13) 1 calc R U P B 2
H13K H 0.759055 0.183736 0.757249 0.048 Uiso 0.443(13) 1 calc R U P B 2

loop_
_atom_site_aniso_label
_atom_site_aniso_U_11
_atom_site_aniso_U_22
_atom_site_aniso_U_33
_atom_site_aniso_U_23
_atom_site_aniso_U_13
_atom_site_aniso_U_12
Ti1 0.0185(4) 0.0211(4) 0.0259(4) -0.0009(3) 0.0048(3) -0.0042(3)
Ti2 0.0225(4) 0.0187(4) 0.0259(5) 0.0009(3) -0.0004(3) -0.0024(3)
K1 0.0282(5) 0.0281(6) 0.0383(6) 0.0054(5) 0.0031(5) -0.0014(4)
K2 0.0417(7) 0.0254(6) 0.0493(7) 0.0066(5) -0.0052(5) -0.0076(5)
O1 0.048(2) 0.0252(17) 0.0267(18) 0.0005(14) 0.0040(15) 0.0035(15)
O2 0.0224(16) 0.0295(17) 0.0306(18) -0.0008(14) 0.0060(14) -0.0004(14)
O3 0.0388(19) 0.0212(17) 0.0256(17) -0.0013(14) 0.0006(14) -0.0032(14)
O4 0.046(2) 0.0250(17) 0.0308(19) 0.0001(15) 0.0077(15) -0.0126(15)
O5 0.0170(15) 0.0376(18) 0.0341(19) 0.0017(15) 0.0079(14) -0.0034(13)
O6 0.0267(16) 0.0196(15) 0.0234(17) 0.0003(13) 0.0045(13) -0.0049(12)
O7 0.0209(15) 0.0204(15) 0.0243(16) -0.0006(13) 0.0024(13) -0.0054(12)
O8 0.047(2) 0.0265(17) 0.0271(18) -0.0015(14) -0.0076(15) 0.0073(15)
O9 0.0265(17) 0.0326(17) 0.0232(17) 0.0059(14) 0.0031(13) 0.0020(13)
O10 0.0293(17) 0.0330(18) 0.0302(18) 0.0001(14) 0.0033(14) -0.0115(14)
O11 0.043(2) 0.0302(19) 0.039(2) 0.0016(16) -0.0061(16) 0.0034(15)
O13 0.0322(19) 0.0276(18) 0.050(2) 0.0074(16) -0.0090(16) -0.0032(14)
O14 0.0311(18) 0.0318(18) 0.039(2) 0.0050(15) 0.0018(15) 0.0024(14)
O15 0.0290(18) 0.0349(19) 0.044(2) 0.0102(16) -0.0046(15) -0.0031(15)
O16 0.0248(17) 0.0311(18) 0.052(2) 0.0090(16) 0.0048(16) -0.0009(14)
O17 0.039(2) 0.0265(18) 0.045(2) 0.0027(16) 0.0039(16) 0.0004(15)
O18 0.0276(19) 0.069(3) 0.054(2) 0.030(2) 0.0042(17) -0.0039(17)
O19 0.057(2) 0.0337(19) 0.032(2) 0.0075(16) -0.0089(17) -0.0207(16)
O20 0.047(2) 0.0362(19) 0.032(2) 0.0044(15) -0.0028(16) -0.0157(16)
O21 0.060(2) 0.053(2) 0.050(2) 0.018(2) -0.0010(19) -0.0155(19)
O22 0.048(2) 0.048(2) 0.054(2) 0.0148(19) 0.0045(18) -0.0172(18)
O23 0.077(3) 0.037(2) 0.064(3) 0.000(2) 0.006(2) -0.026(2)
O24 0.062(2) 0.037(2) 0.044(2) 0.0050(17) -0.0129(19) -0.0245(18)
O25 0.085(3) 0.058(3) 0.103(4) 0.026(3) -0.027(3) 0.010(2)
N1 0.053(3) 0.025(2) 0.024(2) -0.0032(17) 0.0035(19) 0.0031(19)
N2 0.049(3) 0.024(2) 0.023(2) -0.0026(17) 0.0037(18) -0.0068(18)
C1 0.087(5) 0.058(4) 0.034(3) -0.003(3) -0.013(3) 0.028(3)
C1A 0.156(17) 0.054(13) 0.110(19) -0.005(14) -0.042(15) 0.028(13)
C1B 0.033(9) 0.040(9) 0.055(8) 0.007(6) -0.015(7) -0.021(7)
C2 0.060(4) 0.043(3) 0.037(3) 0.003(3) 0.012(3) -0.018(3)
C3 0.035(3) 0.024(3) 0.022(2) 0.000(2) 0.008(2) -0.002(2)
C4 0.027(2) 0.026(3) 0.025(3) -0.006(2) -0.003(2) -0.003(2)
C5 0.021(2) 0.016(2) 0.030(3) -0.0011(19) 0.0001(19) -0.0012(17)
C6 0.020(2) 0.020(2) 0.037(3) -0.006(2) 0.002(2) -0.0044(18)
C7 0.018(2) 0.018(2) 0.055(3) -0.005(2) 0.006(2) -0.0080(18)
C8 0.017(2) 0.028(3) 0.056(4) -0.004(2) -0.006(2) 0.002(2)
C9 0.021(2) 0.019(2) 0.046(3) -0.003(2) -0.008(2) -0.0021(19)
C10 0.021(2) 0.018(2) 0.033(3) 0.002(2) -0.003(2) 0.0009(18)
C11 0.013(2) 0.014(2) 0.038(3) -0.0071(19) -0.0006(19) -0.0018(17)
C12 0.019(2) 0.033(3) 0.068(4) -0.011(3) 0.017(2) -0.008(2)
C13 0.037(3) 0.052(3) 0.063(4) -0.012(3) 0.026(3) -0.009(3)
C14 0.020(3) 0.061(4) 0.099(5) -0.003(3) 0.023(3) 0.000(3)
C15 0.040(3) 0.042(3) 0.072(4) 0.001(3) 0.027(3) -0.010(2)
C16 0.026(3) 0.031(3) 0.064(4) 0.001(3) -0.017(3) -0.002(2)
C17 0.060(4) 0.047(3) 0.056(4) 0.014(3) -0.019(3) -0.002(3)
C18 0.039(3) 0.082(5) 0.080(5) 0.011(4) -0.019(3) 0.009(3)
C19 0.043(3) 0.048(3) 0.059(4) 0.008(3) -0.015(3) -0.007(3)
C20 0.011(2) 0.024(2) 0.023(2) -0.0007(19) 0.0016(17) -0.0099(17)
C21 0.015(2) 0.019(2) 0.036(3) 0.003(2) 0.0012(19) -0.0050(17)
C22 0.017(2) 0.022(2) 0.032(3) 0.002(2) 0.0015(19) -0.0010(18)
C23 0.021(2) 0.023(2) 0.029(3) -0.002(2) 0.0019(19) -0.0060(18)
C24 0.020(2) 0.025(2) 0.024(2) 0.0046(19) -0.0009(18) -0.0019(18)
C25 0.010(2) 0.025(2) 0.025(2) 0.0046(19) 0.0038(17) -0.0014(17)
C26 0.029(3) 0.021(2) 0.034(3) 0.007(2) 0.002(2) -0.0066(19)
C27 0.038(3) 0.036(3) 0.038(3) 0.010(2) -0.006(2) -0.001(2)
C28 0.063(4) 0.023(3) 0.049(3) 0.013(2) -0.006(3) -0.002(2)
C29 0.045(3) 0.038(3) 0.048(3) 0.020(3) 0.006(3) -0.014(2)
C30 0.033(3) 0.029(3) 0.025(3) -0.006(2) -0.001(2) -0.005(2)
C31 0.038(3) 0.042(3) 0.033(3) -0.008(2) -0.008(2) -0.004(2)
C32 0.045(3) 0.045(3) 0.036(3) -0.016(2) 0.000(2) 0.008(3)
C33 0.060(4) 0.060(4) 0.027(3) -0.008(3) 0.011(3) -0.022(3)
C34 0.018(2) 0.018(2) 0.032(3) 0.007(2) 0.0061(19) 0.0050(17)
C35 0.019(2) 0.016(2) 0.031(3) 0.0025(19) 0.0032(19) 0.0002(17)
C36 0.026(2) 0.022(2) 0.033(3) 0.009(2) 0.002(2) -0.0050(19)
C37 0.028(2) 0.022(2) 0.026(3) 0.006(2) 0.002(2) -0.0018(19)
C38 0.025(2) 0.024(2) 0.023(2) -0.0005(19) -0.0006(19) -0.0052(19)
C39 0.019(2) 0.013(2) 0.031(3) 0.0043(19) -0.0005(19) 0.0007(17)
C40 0.021(2) 0.019(2) 0.031(3) 0.0018(19) 0.0039(19) -0.0036(18)
C41 0.033(3) 0.023(2) 0.030(3) 0.003(2) -0.002(2) -0.006(2)
C42 0.034(3) 0.033(3) 0.045(3) -0.002(2) 0.008(2) -0.018(2)
C43 0.026(3) 0.029(3) 0.049(3) 0.002(2) -0.011(2) -0.005(2)
C44 0.045(3) 0.040(3) 0.030(3) 0.009(2) 0.007(2) -0.007(2)
C45 0.074(5) 0.095(5) 0.046(4) 0.025(4) -0.001(3) -0.003(4)
C46 0.115(6) 0.097(5) 0.041(4) 0.002(4) 0.026(4) -0.068(4)
C47 0.090(5) 0.059(4) 0.043(4) 0.009(3) 0.025(3) 0.003(3)
C48 0.021(2) 0.020(2) 0.029(3) -0.0004(19) 0.0033(19) -0.0010(18)
C49 0.031(3) 0.025(3) 0.027(3) 0.002(2) -0.004(2) 0.003(2)
C50 0.036(3) 0.025(3) 0.032(3) 0.004(2) 0.000(2) 0.005(2)
C51 0.051(3) 0.017(2) 0.037(3) -0.001(2) 0.006(2) 0.000(2)
C52 0.050(3) 0.026(3) 0.029(3) 0.003(2) -0.002(2) 0.000(2)
C53 0.036(3) 0.025(3) 0.032(3) 0.005(2) 0.003(2) 0.001(2)
C54 0.025(2) 0.023(2) 0.026(3) 0.001(2) 0.001(2) -0.0062(19)
C55 0.054(3) 0.026(3) 0.044(3) 0.003(2) -0.008(3) 0.008(2)
C56 0.059(4) 0.041(3) 0.052(4) 0.005(3) -0.019(3) 0.006(3)
C57 0.066(4) 0.030(3) 0.056(4) 0.007(3) -0.004(3) 0.014(3)
C58 0.069(4) 0.041(3) 0.033(3) 0.014(2) -0.002(3) 0.014(3)
C59 0.071(4) 0.026(3) 0.036(3) -0.002(2) 0.012(3) 0.000(3)
C60 0.091(5) 0.042(3) 0.044(4) -0.007(3) -0.005(3) -0.023(3)
C61 0.077(5) 0.054(4) 0.066(4) -0.015(3) 0.018(4) 0.004(3)
C62 0.093(5) 0.042(3) 0.025(3) -0.006(2) -0.001(3) -0.002(3)
C63 0.027(2) 0.019(2) 0.025(2) 0.0070(19) 0.001(2) -0.0073(19)
C64 0.021(2) 0.020(2) 0.036(3) 0.012(2) 0.004(2) -0.0029(18)
C65 0.022(2) 0.032(3) 0.036(3) 0.016(2) -0.003(2) -0.003(2)
C66 0.037(3) 0.034(3) 0.030(3) 0.013(2) -0.002(2) -0.010(2)
C67 0.033(3) 0.032(3) 0.028(3) 0.005(2) 0.003(2) -0.004(2)
C68 0.024(2) 0.018(2) 0.030(3) 0.0038(19) -0.001(2) -0.0059(18)
C69 0.019(2) 0.030(3) 0.037(3) 0.009(2) 0.004(2) -0.0027(19)
C70 0.037(3) 0.046(3) 0.045(3) 0.019(3) 0.018(2) -0.003(2)
C71 0.033(3) 0.035(3) 0.038(3) 0.007(2) 0.005(2) 0.001(2)
C72 0.023(3) 0.042(3) 0.059(4) 0.011(3) 0.010(2) 0.004(2)
C73 0.036(3) 0.063(4) 0.032(3) 0.019(3) -0.005(2) 0.001(3)
C74 0.104(5) 0.070(4) 0.044(4) 0.022(3) -0.007(4) 0.032(4)
C75 0.038(3) 0.106(5) 0.062(4) 0.022(4) -0.017(3) -0.015(3)
C76 0.067(4) 0.052(3) 0.032(3) 0.010(3) -0.008(3) -0.003(3)
C77 0.023(2) 0.021(2) 0.029(3) 0.003(2) 0.001(2) 0.0057(18)
C78 0.021(2) 0.028(3) 0.043(3) 0.011(2) -0.001(2) 0.0005(19)
C79 0.017(2) 0.031(3) 0.054(3) 0.017(2) 0.003(2) 0.003(2)
C80 0.028(3) 0.031(3) 0.040(3) 0.016(2) 0.006(2) 0.006(2)
C81 0.027(2) 0.022(2) 0.035(3) 0.005(2) -0.002(2) -0.0019(19)
C82 0.022(2) 0.022(2) 0.029(3) 0.007(2) 0.0047(19) 0.0014(18)
C83 0.023(2) 0.033(3) 0.052(3) 0.010(2) -0.005(2) -0.012(2)
C84 0.023(2) 0.041(3) 0.049(3) 0.016(3) -0.005(2) -0.008(2)
C85 0.035(3) 0.038(3) 0.071(4) -0.002(3) -0.010(3) -0.003(2)
C86 0.033(3) 0.041(3) 0.068(4) 0.023(3) -0.012(3) -0.014(2)
C87 0.037(3) 0.056(3) 0.036(3) 0.019(3) 0.005(2) -0.001(3)
C88 0.050(4) 0.107(5) 0.051(4) 0.029(4) 0.017(3) 0.013(4)
C89 0.079(5) 0.080(5) 0.061(4) 0.046(4) 0.019(3) 0.011(4)
C90 0.067(4) 0.097(5) 0.042(4) 0.021(3) 0.019(3) -0.009(4)
C91 0.039(3) 0.050(3) 0.043(3) 0.014(3) -0.010(2) -0.003(3)
C92 0.047(3) 0.047(3) 0.040(3) 0.021(3) -0.011(3) -0.003(3)
C93 0.046(3) 0.025(3) 0.051(4) 0.009(2) -0.010(3) 0.000(2)
C94 0.031(3) 0.026(3) 0.072(4) 0.003(3) -0.004(3) 0.006(2)
C95 0.037(3) 0.040(3) 0.038(3) -0.002(2) 0.004(2) -0.003(2)
C96 0.037(3) 0.044(3) 0.035(3) 0.004(2) 0.000(2) -0.008(2)
C97 0.027(3) 0.041(3) 0.052(3) 0.016(3) -0.006(2) -0.001(2)
C98 0.034(3) 0.039(3) 0.054(4) 0.017(3) 0.004(3) -0.003(2)
C99 0.023(3) 0.029(3) 0.067(4) 0.015(3) 0.013(2) 0.004(2)
C100 0.040(3) 0.031(3) 0.062(4) 0.009(3) 0.015(3) 0.004(2)
C101 0.036(3) 0.040(3) 0.048(3) -0.009(3) 0.002(3) 0.001(2)
C102 0.062(4) 0.051(4) 0.066(4) -0.014(3) -0.001(3) 0.002(3)
C103 0.103(6) 0.071(5) 0.078(5) -0.033(4) -0.030(5) 0.005(5)
C104 0.107(6) 0.090(6) 0.084(6) -0.025(5) -0.053(5) 0.014(5)
C105 0.073(5) 0.067(4) 0.066(5) -0.011(4) -0.034(4) 0.009(4)
C106 0.041(3) 0.044(3) 0.051(4) -0.006(3) -0.003(3) 0.005(3)
C107 0.038(3) 0.064(4) 0.072(4) 0.033(3) 0.001(3) 0.012(3)
C108 0.032(4) 0.165(8) 0.126(7) 0.076(6) 0.010(4) 0.006(4)
C109 0.040(3) 0.075(4) 0.056(4) 0.019(3) 0.012(3) -0.007(3)
C110 0.033(6) 0.108(13) 0.035(7) 0.031(8) 0.012(6) 0.004(7)
C111 0.040(7) 0.032(7) 0.066(9) -0.004(6) -0.015(6) -0.021(6)
C112 0.043(6) 0.052(7) 0.037(6) 0.007(5) -0.020(5) -0.003(5)
C113 0.037(3) 0.044(3) 0.087(5) 0.013(3) 0.004(3) -0.015(3)
C114 0.046(3) 0.056(4) 0.074(4) 0.023(3) 0.002(3) -0.030(3)
C115 0.044(3) 0.061(4) 0.055(4) 0.022(3) 0.007(3) -0.017(3)
C116 0.070(4) 0.057(4) 0.049(4) 0.024(3) 0.003(3) -0.017(3)
C117 0.068(4) 0.059(4) 0.040(3) 0.013(3) 0.003(3) -0.028(3)
C118 0.053(4) 0.050(3) 0.045(3) 0.011(3) -0.010(3) -0.028(3)
C119 0.049(3) 0.033(3) 0.050(4) -0.003(3) 0.002(3) -0.019(2)
C120 0.061(4) 0.038(3) 0.044(3) -0.002(3) 0.000(3) -0.031(3)
C121 0.065(4) 0.042(3) 0.039(3) 0.013(3) -0.009(3) -0.008(3)
C122 0.070(4) 0.067(4) 0.049(4) 0.009(3) -0.009(3) -0.014(3)
C123 0.129(7) 0.102(6) 0.046(4) 0.024(4) -0.010(4) -0.042(5)
C124 0.139(8) 0.112(6) 0.048(5) 0.013(4) -0.022(5) -0.045(6)
C125 0.150(7) 0.086(5) 0.052(4) 0.025(4) -0.029(5) -0.063(5)
C126 0.065(4) 0.047(3) 0.041(3) 0.011(3) -0.016(3) -0.018(3)
C127 0.156(15) 0.038(7) 0.089(9) 0.019(6) -0.029(9) -0.029(8)
C128 0.114(12) 0.047(7) 0.081(9) 0.020(6) -0.029(8) 0.015(7)
C129 0.075(5) 0.075(5) 0.099(6) 0.019(4) -0.017(4) 0.017(4)
C130 0.099(6) 0.075(5) 0.072(5) 0.011(4) -0.029(4) 0.007(4)
C131 0.129(15) 0.058(12) 0.118(18) 0.060(12) -0.042(14) -0.042(11)
C132 0.024(9) 0.115(18) 0.032(12) 0.004(12) -0.002(7) -0.003(10)
C133 0.033(8) 0.029(7) 0.052(7) 0.003(5) -0.016(6) -0.012(6)

loop_
_atom_type_symbol
_atom_type_description
_atom_type_scat_dispersion_real
_atom_type_scat_dispersion_imag
_atom_type_scat_source
C C 0.0033 0.0016 'International Tables Vol C Tables 4.2.6.8 and 6.1.1.4'
H H 0.0000 0.0000 'International Tables Vol C Tables 4.2.6.8 and 6.1.1.4'
K K 0.2009 0.2494 'International Tables Vol C Tables 4.2.6.8 and 6.1.1.4'
N N 0.0061 0.0033 'International Tables Vol C Tables 4.2.6.8 and 6.1.1.4'
O O 0.0106 0.0060 'International Tables Vol C Tables 4.2.6.8 and 6.1.1.4'
Ti Ti 0.2776 0.4457 'International Tables Vol C Tables 4.2.6.8 and 6.1.1.4'

loop_
_geom_angle_atom_site_label_1
_geom_angle_atom_site_label_2
_geom_angle_atom_site_label_3
_geom_angle
_geom_angle_site_symmetry_1
_geom_angle_site_symmetry_3
_geom_angle_publ_flag
O1 Ti1 O2 60.93(11) . . ?
O1 Ti1 C5 151.84(14) . . ?
O2 Ti1 C5 142.64(13) . . ?
O5 Ti1 O1 123.68(13) . . ?
O5 Ti1 O2 87.80(12) . . ?
O5 Ti1 O6 103.93(12) . . ?
O5 Ti1 O7 125.94(13) . . ?
O5 Ti1 C5 79.76(14) . . ?
O6 Ti1 O1 79.65(11) . . ?
O6 Ti1 O2 137.96(12) . . ?
O6 Ti1 O7 119.01(12) . . ?
O6 Ti1 C5 79.39(13) . . ?
O7 Ti1 O1 96.39(12) . . ?
O7 Ti1 O2 81.64(11) . . ?
O7 Ti1 C5 77.75(13) . . ?
O3 Ti2 O4 60.49(11) . . ?
O3 Ti2 C48 143.08(13) . . ?
O4 Ti2 C48 150.17(13) . . ?
O8 Ti2 O3 83.06(12) . . ?
O8 Ti2 O4 130.81(12) . . ?
O8 Ti2 C48 78.04(14) . . ?
O9 Ti2 O3 88.04(12) . . ?
O9 Ti2 O4 86.92(12) . . ?
O9 Ti2 O8 126.17(13) . . ?
O9 Ti2 C48 78.28(13) . . ?
O10 Ti2 O3 135.90(12) . . ?
O10 Ti2 O4 83.04(12) . . ?
O10 Ti2 O8 106.96(14) . . ?
O10 Ti2 O9 115.65(13) . . ?
O10 Ti2 C48 80.36(14) . . ?
O11 K1 O14 115.42(10) . . ?
O11 K1 O15 157.32(10) . . ?
O11 K1 O16 114.19(10) . . ?
O13 K1 O11 58.45(9) . . ?
O13 K1 O14 60.30(9) . . ?
O13 K1 O15 120.13(9) . . ?
O13 K1 O16 161.66(10) . . ?
O14 K1 O15 60.01(9) . . ?
O14 K1 O16 117.23(9) . . ?
O15 K1 O16 59.19(9) . . ?
O17 K1 O11 54.09(9) . . ?
O17 K1 O13 109.35(10) . . ?
O17 K1 O14 141.81(10) . . ?
O17 K1 O15 113.92(10) . . ?
O17 K1 O16 60.18(9) . . ?
O18 K1 O11 124.04(10) . . ?
O18 K1 O13 102.28(10) . . ?
O18 K1 O14 86.75(10) . . ?
O18 K1 O15 78.62(10) . . ?
O18 K1 O16 95.55(10) . . ?
O18 K1 O17 130.74(11) . . ?
O20 K2 O19 59.55(9) . . ?
O20 K2 O21 61.55(10) . . ?
O20 K2 O22 108.24(10) . . ?
O20 K2 O24 111.66(11) . . ?
O21 K2 O19 120.86(10) . . ?
O22 K2 O19 139.57(11) . . ?
O22 K2 O21 58.85(10) . . ?
O22 K2 O24 112.70(11) . . ?
O23 K2 O19 113.68(11) . . ?
O23 K2 O20 156.07(12) . . ?
O23 K2 O21 117.65(11) . . ?
O23 K2 O22 60.47(11) . . ?
O23 K2 O24 61.04(11) . . ?
O24 K2 O19 53.54(9) . . ?
O24 K2 O21 162.09(11) . . ?
O25 K2 O19 90.51(13) . . ?
O25 K2 O20 109.72(12) . . ?
O25 K2 O21 113.83(13) . . ?
O25 K2 O22 128.24(14) . . ?
O25 K2 O23 92.66(14) . . ?
O25 K2 O24 83.93(13) . . ?
C3 O1 Ti1 90.9(3) . . ?
C3 O2 Ti1 88.3(2) . . ?
C4 O3 Ti2 90.1(3) . . ?
C4 O4 Ti2 88.6(2) . . ?
C6 O5 Ti1 119.7(2) . . ?
C20 O6 Ti1 121.9(2) . . ?
C34 O7 Ti1 122.9(2) . . ?
C49 O8 Ti2 124.1(3) . . ?
C63 O9 Ti2 124.9(3) . . ?
C77 O10 Ti2 122.5(3) . . ?
C91 O11 K1 119.2(3) . . ?
C106 O11 K1 117.5(3) . . ?
C106 O11 C91 116.9(4) . . ?
C92 O13 K1 118.5(3) . . ?
C92 O13 C93 111.1(4) . . ?
C93 O13 K1 117.3(3) . . ?
C94 O14 K1 108.3(3) . . ?
C95 O14 K1 109.7(2) . . ?
C95 O14 C94 114.2(4) . . ?
C96 O15 K1 115.9(3) . . ?
C97 O15 K1 117.1(3) . . ?
C97 O15 C96 113.3(3) . . ?
C98 O16 K1 116.3(3) . . ?
C98 O16 C99 113.5(4) . . ?
C99 O16 K1 102.9(2) . . ?
C100 O17 K1 117.4(3) . . ?
C101 O17 K1 119.6(3) . . ?
C101 O17 C100 116.0(4) . . ?
C107 O18 K1 125.9(3) . . ?
C107 O18 C110 104.8(7) . . ?
C107 O18 C132 111.3(7) . . ?
C110 O18 K1 129.0(8) . . ?
C132 O18 K1 114.2(8) . . ?
C120 O19 K2 115.7(3) . . ?
C121 O19 K2 122.3(3) . . ?
C121 O19 C120 116.2(4) . . ?
C118 O20 K2 116.0(3) . . ?
C118 O20 C119 112.3(4) . . ?
C119 O20 K2 117.7(3) . . ?
C116 O21 K2 113.9(3) . . ?
C116 O21 C117 113.0(4) . . ?
C117 O21 K2 111.8(3) . . ?
C114 O22 K2 114.3(3) . . ?
C115 O22 K2 117.4(3) . . ?
C115 O22 C114 112.6(4) . . ?
C112 O23 K2 114.1(4) . . ?
C113 O23 K2 115.9(3) . . ?
C113 O23 C112 122.1(6) . . ?
C113 O23 C133 93.7(6) . . ?
C133 O23 K2 113.7(5) . . ?
C1B O24 K2 115.7(7) . . ?
C111 O24 K2 113.3(6) . . ?
C126 O24 K2 122.6(3) . . ?
C126 O24 C1B 115.7(7) . . ?
C126 O24 C111 124.0(7) . . ?
C127 O25 K2 123.2(5) . . ?
C127 O25 C130 108.4(6) . . ?
C130 O25 K2 127.5(4) . . ?
C131 O25 K2 121.3(8) . . ?
C131 O25 C130 103.7(10) . . ?
N2 N1 C1 117.0(4) . . ?
C3 N1 N2 116.8(4) . . ?
C3 N1 C1 123.7(4) . . ?
N1 N2 C2 115.4(4) . . ?
C4 N2 N1 118.4(4) . . ?
C4 N2 C2 122.4(4) . . ?
C129 C1A C131 95.5(15) . . ?
O24 C1B C133 107.7(10) . . ?
O1 C3 N1 118.4(4) . . ?
O2 C3 O1 119.3(4) . . ?
O2 C3 N1 122.3(4) . . ?
O3 C4 N2 119.1(4) . . ?
O4 C4 O3 119.4(4) . . ?
O4 C4 N2 121.5(4) . . ?
C11 C5 Ti1 103.8(3) . . ?
C25 C5 Ti1 106.4(3) . . ?
C25 C5 C11 111.9(3) . . ?
C39 C5 Ti1 107.6(3) . . ?
C39 C5 C11 113.5(3) . . ?
C39 C5 C25 112.9(3) . . ?
O5 C6 C7 123.2(4) . . ?
O5 C6 C11 116.2(4) . . ?
C11 C6 C7 120.6(4) . . ?
C6 C7 C12 120.2(4) . . ?
C8 C7 C6 116.0(4) . . ?
C8 C7 C12 123.8(4) . . ?
C7 C8 C9 125.1(4) . . ?
C8 C9 C10 117.3(4) . . ?
C8 C9 C16 124.0(4) . . ?
C10 C9 C16 118.7(4) . . ?
C11 C10 C9 120.9(4) . . ?
C6 C11 C5 113.4(4) . . ?
C10 C11 C5 126.5(4) . . ?
C10 C11 C6 120.0(4) . . ?
C7 C12 C13 112.9(4) . . ?
C7 C12 C14 111.4(4) . . ?
C13 C12 C14 105.6(4) . . ?
C15 C12 C7 109.3(4) . . ?
C15 C12 C13 109.5(5) . . ?
C15 C12 C14 108.0(4) . . ?
C9 C16 C17 110.1(4) . . ?
C18 C16 C9 112.3(5) . . ?
C18 C16 C17 108.3(4) . . ?
C19 C16 C9 110.7(4) . . ?
C19 C16 C17 107.9(5) . . ?
C19 C16 C18 107.4(4) . . ?
O6 C20 C21 122.7(4) . . ?
O6 C20 C25 116.3(4) . . ?
C25 C20 C21 121.0(4) . . ?
C20 C21 C26 121.4(4) . . ?
C22 C21 C20 116.7(4) . . ?
C22 C21 C26 121.9(4) . . ?
C23 C22 C21 123.4(4) . . ?
C22 C23 C30 122.2(4) . . ?
C24 C23 C22 117.2(4) . . ?
C24 C23 C30 120.5(4) . . ?
C25 C24 C23 122.7(4) . . ?
C20 C25 C5 114.5(4) . . ?
C24 C25 C5 126.6(4) . . ?
C24 C25 C20 118.9(4) . . ?
C21 C26 C27 110.3(3) . . ?
C21 C26 C29 110.1(4) . . ?
C28 C26 C21 112.2(4) . . ?
C28 C26 C27 107.2(4) . . ?
C28 C26 C29 107.9(4) . . ?
C29 C26 C27 109.1(4) . . ?
C23 C30 C33 108.5(4) . . ?
C31 C30 C23 110.0(4) . . ?
C31 C30 C33 108.3(4) . . ?
C32 C30 C23 112.9(4) . . ?
C32 C30 C31 109.8(4) . . ?
C32 C30 C33 107.1(4) . . ?
O7 C34 C35 122.9(4) . . ?
O7 C34 C39 115.9(3) . . ?
C39 C34 C35 121.2(4) . . ?
C34 C35 C40 122.3(4) . . ?
C36 C35 C34 116.3(4) . . ?
C36 C35 C40 121.3(4) . . ?
C35 C36 C37 124.3(4) . . ?
C36 C37 C38 117.2(4) . . ?
C36 C37 C44 123.0(4) . . ?
C38 C37 C44 119.8(4) . . ?
C39 C38 C37 121.5(4) . . ?
C34 C39 C5 113.8(4) . . ?
C38 C39 C5 126.8(4) . . ?
C38 C39 C34 119.4(4) . . ?
C41 C40 C35 109.5(3) . . ?
C41 C40 C42 108.1(3) . . ?
C41 C40 C43 109.2(4) . . ?
C42 C40 C35 111.9(4) . . ?
C43 C40 C35 110.5(3) . . ?
C43 C40 C42 107.6(4) . . ?
C37 C44 C47 110.1(4) . . ?
C45 C44 C37 110.3(4) . . ?
C45 C44 C47 107.2(5) . . ?
C46 C44 C37 113.1(4) . . ?
C46 C44 C45 108.9(5) . . ?
C46 C44 C47 107.0(5) . . ?
C54 C48 Ti2 105.1(3) . . ?
C54 C48 C68 115.1(3) . . ?
C54 C48 C82 111.9(3) . . ?
C68 C48 Ti2 106.3(3) . . ?
C68 C48 C82 113.2(3) . . ?
C82 C48 Ti2 104.0(3) . . ?
O8 C49 C50 122.3(4) . . ?
O8 C49 C54 115.3(4) . . ?
C54 C49 C50 122.3(4) . . ?
C49 C50 C55 120.8(4) . . ?
C51 C50 C49 116.1(4) . . ?
C51 C50 C55 123.1(4) . . ?
C52 C51 C50 124.4(4) . . ?
C51 C52 C53 116.8(4) . . ?
C51 C52 C59 120.0(4) . . ?
C53 C52 C59 123.2(4) . . ?
C52 C53 C54 122.4(4) . . ?
C49 C54 C48 115.6(4) . . ?
C49 C54 C53 117.9(4) . . ?
C53 C54 C48 126.4(4) . . ?
C56 C55 C50 109.8(4) . . ?
C56 C55 C57 108.1(4) . . ?
C57 C55 C50 111.8(4) . . ?
C58 C55 C50 109.5(4) . . ?
C58 C55 C56 110.0(4) . . ?
C58 C55 C57 107.7(4) . . ?
C52 C59 C61 108.5(4) . . ?
C60 C59 C52 111.0(4) . . ?
C60 C59 C61 107.5(4) . . ?
C62 C59 C52 113.0(4) . . ?
C62 C59 C60 109.6(5) . . ?
C62 C59 C61 107.0(5) . . ?
O9 C63 C64 121.6(4) . . ?
O9 C63 C68 115.7(4) . . ?
C68 C63 C64 122.7(4) . . ?
C63 C64 C69 121.4(4) . . ?
C65 C64 C63 116.1(4) . . ?
C65 C64 C69 122.5(4) . . ?
C66 C65 C64 124.1(4) . . ?
C65 C66 C67 117.4(4) . . ?
C65 C66 C73 120.4(4) . . ?
C67 C66 C73 122.2(4) . . ?
C68 C67 C66 121.1(4) . . ?
C63 C68 C48 114.8(4) . . ?
C67 C68 C48 126.7(4) . . ?
C67 C68 C63 118.5(4) . . ?
C64 C69 C70 110.8(4) . . ?
C64 C69 C71 109.2(3) . . ?
C70 C69 C71 109.4(4) . . ?
C72 C69 C64 112.4(4) . . ?
C72 C69 C70 108.1(4) . . ?
C72 C69 C71 106.8(4) . . ?
C66 C73 C75 109.1(4) . . ?
C74 C73 C66 108.9(4) . . ?
C74 C73 C75 110.1(5) . . ?
C74 C73 C76 110.0(4) . . ?
C76 C73 C66 112.7(4) . . ?
C76 C73 C75 105.9(5) . . ?
O10 C77 C78 121.2(4) . . ?
O10 C77 C82 117.0(4) . . ?
C82 C77 C78 121.7(4) . . ?
C77 C78 C83 121.4(4) . . ?
C79 C78 C77 115.6(4) . . ?
C79 C78 C83 123.0(4) . . ?
C78 C79 C80 124.6(4) . . ?
C79 C80 C87 119.4(4) . . ?
C81 C80 C79 117.2(4) . . ?
C81 C80 C87 123.5(4) . . ?
C82 C81 C80 121.5(4) . . ?
C77 C82 C48 115.9(4) . . ?
C81 C82 C48 124.7(4) . . ?
C81 C82 C77 119.3(4) . . ?
C78 C83 C84 109.2(4) . . ?
C78 C83 C85 109.9(4) . . ?
C78 C83 C86 112.0(4) . . ?
C84 C83 C85 109.6(4) . . ?
C86 C83 C84 108.3(4) . . ?
C86 C83 C85 107.8(4) . . ?
C80 C87 C88 109.6(4) . . ?
C80 C87 C90 111.8(4) . . ?
C89 C87 C80 110.0(4) . . ?
C89 C87 C88 109.4(4) . . ?
C89 C87 C90 108.0(4) . . ?
C90 C87 C88 108.0(5) . . ?
O11 C91 C92 107.8(4) . . ?
O13 C92 C91 109.9(4) . . ?
O13 C93 C94 108.7(4) . . ?
O14 C94 C93 108.6(4) . . ?
O14 C95 C96 108.9(4) . . ?
O15 C96 C95 108.4(4) . . ?
O15 C97 C98 107.8(4) . . ?
O16 C98 C97 113.5(4) . . ?
O16 C99 C100 108.9(4) . . ?
O17 C100 C99 109.3(4) . . ?
O17 C101 C102 127.5(5) . . ?
O17 C101 C106 114.1(4) . . ?
C102 C101 C106 118.4(5) . . ?
C103 C102 C101 120.9(6) . . ?
C104 C103 C102 119.8(6) . . ?
C103 C104 C105 121.0(6) . . ?
C104 C105 C106 119.7(6) . . ?
O11 C106 C101 115.1(4) . . ?
O11 C106 C105 124.9(5) . . ?
C105 C106 C101 120.0(5) . . ?
O18 C107 C108 106.0(4) . . ?
C109 C108 C107 106.9(5) . . ?
C108 C109 C110 104.5(7) . . ?
C108 C109 C132 107.1(8) . . ?
O18 C110 C109 105.0(7) . . ?
O24 C111 C112 107.6(9) . . ?
O23 C112 C111 107.8(10) . . ?
O23 C113 C114 110.1(5) . . ?
O22 C114 C113 110.0(4) . . ?
O22 C115 C116 108.2(4) . . ?
O21 C116 C115 109.0(5) . . ?
O21 C117 C118 113.3(4) . . ?
O20 C118 C117 109.5(4) . . ?
O20 C119 C120 112.0(4) . . ?
O19 C120 C119 107.6(4) . . ?
O19 C121 C122 125.5(5) . . ?
O19 C121 C126 115.1(5) . . ?
C122 C121 C126 119.4(5) . . ?
C123 C122 C121 121.1(6) . . ?
C122 C123 C124 119.5(7) . . ?
C125 C124 C123 119.6(7) . . ?
C126 C125 C124 121.3(6) . . ?
O24 C126 C121 115.5(5) . . ?
C125 C126 O24 125.4(5) . . ?
C125 C126 C121 119.1(6) . . ?
O25 C127 C128 98.7(10) . . ?
C129 C128 C127 98.4(9) . . ?
C1A C129 C130 102.0(11) . . ?
C130 C129 C128 104.7(7) . . ?
O25 C130 C129 106.0(5) . . ?
O25 C131 C1A 93.9(15) . . ?
O18 C132 C109 105.2(10) . . ?
C1B C133 O23 109.8(11) . . ?

loop_
_geom_bond_atom_site_label_1
_geom_bond_atom_site_label_2
_geom_bond_distance
_geom_bond_site_symmetry_2
_geom_bond_publ_flag
Ti1 O1 2.114(3) . ?
Ti1 O2 2.181(3) . ?
Ti1 O5 1.871(3) . ?
Ti1 O6 1.908(3) . ?
Ti1 O7 1.914(3) . ?
Ti1 C5 2.208(4) . ?
Ti2 O3 2.152(3) . ?
Ti2 O4 2.190(3) . ?
Ti2 O8 1.881(3) . ?
Ti2 O9 1.879(3) . ?
Ti2 O10 1.867(3) . ?
Ti2 C48 2.259(4) . ?
K1 O11 2.811(3) . ?
K1 O13 2.790(3) . ?
K1 O14 2.812(3) . ?
K1 O15 2.837(3) . ?
K1 O16 2.842(3) . ?
K1 O17 2.789(3) . ?
K1 O18 2.699(3) . ?
K2 O19 2.878(4) . ?
K2 O20 2.756(3) . ?
K2 O21 2.864(4) . ?
K2 O22 2.811(3) . ?
K2 O23 2.743(4) . ?
K2 O24 2.848(4) . ?
K2 O25 2.659(4) . ?
O1 C3 1.270(5) . ?
O2 C3 1.254(5) . ?
O3 C4 1.271(5) . ?
O4 C4 1.262(5) . ?
O5 C6 1.363(5) . ?
O6 C20 1.354(5) . ?
O7 C34 1.349(5) . ?
O8 C49 1.358(5) . ?
O9 C63 1.363(5) . ?
O10 C77 1.358(5) . ?
O11 C91 1.431(5) . ?
O11 C106 1.365(6) . ?
O13 C92 1.418(6) . ?
O13 C93 1.425(5) . ?
O14 C94 1.439(5) . ?
O14 C95 1.408(5) . ?
O15 C96 1.429(5) . ?
O15 C97 1.421(5) . ?
O16 C98 1.412(5) . ?
O16 C99 1.433(5) . ?
O17 C100 1.432(5) . ?
O17 C101 1.361(6) . ?
O18 C107 1.421(6) . ?
O18 C110 1.461(9) . ?
O18 C132 1.462(15) . ?
O19 C120 1.457(5) . ?
O19 C121 1.348(6) . ?
O20 C118 1.415(6) . ?
O20 C119 1.432(6) . ?
O21 C116 1.395(6) . ?
O21 C117 1.436(6) . ?
O22 C114 1.423(6) . ?
O22 C115 1.399(6) . ?
O23 C112 1.462(9) . ?
O23 C113 1.411(6) . ?
O23 C133 1.533(11) . ?
O24 C1B 1.451(12) . ?
O24 C111 1.478(11) . ?
O24 C126 1.367(6) . ?
O25 C127 1.450(11) . ?
O25 C130 1.454(7) . ?
O25 C131 1.400(14) . ?
N1 N2 1.393(5) . ?
N1 C1 1.439(6) . ?
N1 C3 1.352(5) . ?
N2 C2 1.461(6) . ?
N2 C4 1.357(5) . ?
C1A C129 1.471(16) . ?
C1A C131 1.633(19) . ?
C1B C133 1.454(14) . ?
C5 C11 1.535(6) . ?
C5 C25 1.523(5) . ?
C5 C39 1.505(5) . ?
C6 C7 1.413(6) . ?
C6 C11 1.410(6) . ?
C7 C8 1.378(6) . ?
C7 C12 1.533(6) . ?
C8 C9 1.380(6) . ?
C9 C10 1.397(6) . ?
C9 C16 1.543(7) . ?
C10 C11 1.373(6) . ?
C12 C13 1.546(7) . ?
C12 C14 1.550(7) . ?
C12 C15 1.533(7) . ?
C16 C17 1.544(7) . ?
C16 C18 1.533(7) . ?
C16 C19 1.510(7) . ?
C20 C21 1.416(5) . ?
C20 C25 1.402(5) . ?
C21 C22 1.402(6) . ?
C21 C26 1.533(6) . ?
C22 C23 1.390(6) . ?
C23 C24 1.388(6) . ?
C23 C30 1.541(6) . ?
C24 C25 1.377(5) . ?
C26 C27 1.539(6) . ?
C26 C28 1.533(6) . ?
C26 C29 1.537(6) . ?
C30 C31 1.521(6) . ?
C30 C32 1.518(6) . ?
C30 C33 1.552(6) . ?
C34 C35 1.418(5) . ?
C34 C39 1.393(6) . ?
C35 C36 1.390(6) . ?
C35 C40 1.544(6) . ?
C36 C37 1.391(6) . ?
C37 C38 1.393(6) . ?
C37 C44 1.529(6) . ?
C38 C39 1.393(6) . ?
C40 C41 1.517(6) . ?
C40 C42 1.531(6) . ?
C40 C43 1.528(6) . ?
C44 C45 1.529(7) . ?
C44 C46 1.505(7) . ?
C44 C47 1.537(7) . ?
C48 C54 1.510(6) . ?
C48 C68 1.520(6) . ?
C48 C82 1.524(6) . ?
C49 C50 1.405(6) . ?
C49 C54 1.385(6) . ?
C50 C51 1.385(6) . ?
C50 C55 1.544(6) . ?
C51 C52 1.380(6) . ?
C52 C53 1.387(6) . ?
C52 C59 1.524(6) . ?
C53 C54 1.394(6) . ?
C55 C56 1.534(7) . ?
C55 C57 1.542(6) . ?
C55 C58 1.519(7) . ?
C59 C60 1.509(7) . ?
C59 C61 1.556(7) . ?
C59 C62 1.498(7) . ?
C63 C64 1.399(6) . ?
C63 C68 1.396(6) . ?
C64 C65 1.394(6) . ?
C64 C69 1.534(6) . ?
C65 C66 1.390(6) . ?
C66 C67 1.406(6) . ?
C66 C73 1.527(6) . ?
C67 C68 1.397(6) . ?
C69 C70 1.537(6) . ?
C69 C71 1.539(6) . ?
C69 C72 1.524(6) . ?
C73 C74 1.520(7) . ?
C73 C75 1.555(7) . ?
C73 C76 1.521(7) . ?
C77 C78 1.418(6) . ?
C77 C82 1.391(6) . ?
C78 C79 1.388(6) . ?
C78 C83 1.525(6) . ?
C79 C80 1.392(6) . ?
C80 C81 1.389(6) . ?
C80 C87 1.533(6) . ?
C81 C82 1.387(6) . ?
C83 C84 1.547(6) . ?
C83 C85 1.555(7) . ?
C83 C86 1.525(6) . ?
C87 C88 1.542(7) . ?
C87 C89 1.522(7) . ?
C87 C90 1.536(7) . ?
C91 C92 1.493(6) . ?
C93 C94 1.474(7) . ?
C95 C96 1.492(6) . ?
C97 C98 1.492(6) . ?
C99 C100 1.486(7) . ?
C101 C102 1.382(7) . ?
C101 C106 1.411(7) . ?
C102 C103 1.379(8) . ?
C103 C104 1.365(9) . ?
C104 C105 1.377(9) . ?
C105 C106 1.378(7) . ?
C107 C108 1.506(8) . ?
C108 C109 1.460(8) . ?
C109 C110 1.491(11) . ?
C109 C132 1.487(14) . ?
C111 C112 1.484(13) . ?
C113 C114 1.466(8) . ?
C115 C116 1.506(7) . ?
C117 C118 1.497(7) . ?
C119 C120 1.476(7) . ?
C121 C122 1.387(8) . ?
C121 C126 1.419(7) . ?
C122 C123 1.378(8) . ?
C123 C124 1.396(9) . ?
C124 C125 1.394(9) . ?
C125 C126 1.366(8) . ?
C127 C128 1.607(14) . ?
C128 C129 1.490(12) . ?
C129 C130 1.489(8) . ?

loop_
_geom_torsion_atom_site_label_1
_geom_torsion_atom_site_label_2
_geom_torsion_atom_site_label_3
_geom_torsion_atom_site_label_4
_geom_torsion
_geom_torsion_site_symmetry_1
_geom_torsion_site_symmetry_2
_geom_torsion_site_symmetry_3
_geom_torsion_site_symmetry_4
_geom_torsion_publ_flag
Ti1 O1 C3 O2 -7.6(4) . . . . ?
Ti1 O1 C3 N1 171.2(4) . . . . ?
Ti1 O2 C3 O1 7.4(4) . . . . ?
Ti1 O2 C3 N1 -171.4(4) . . . . ?
Ti1 O5 C6 C7 158.6(3) . . . . ?
Ti1 O5 C6 C11 -19.8(5) . . . . ?
Ti1 O6 C20 C21 170.3(3) . . . . ?
Ti1 O6 C20 C25 -9.8(4) . . . . ?
Ti1 O7 C34 C35 170.9(3) . . . . ?
Ti1 O7 C34 C39 -8.4(5) . . . . ?
Ti1 C5 C11 C6 18.5(4) . . . . ?
Ti1 C5 C11 C10 -163.0(3) . . . . ?
Ti1 C5 C25 C20 8.5(4) . . . . ?
Ti1 C5 C25 C24 -172.8(3) . . . . ?
Ti1 C5 C39 C34 11.7(4) . . . . ?
Ti1 C5 C39 C38 -167.7(3) . . . . ?
Ti2 O3 C4 O4 -11.5(4) . . . . ?
Ti2 O3 C4 N2 168.1(4) . . . . ?
Ti2 O4 C4 O3 11.3(4) . . . . ?
Ti2 O4 C4 N2 -168.3(4) . . . . ?
Ti2 O8 C49 C50 -167.7(3) . . . . ?
Ti2 O8 C49 C54 9.5(5) . . . . ?
Ti2 O9 C63 C64 -175.3(3) . . . . ?
Ti2 O9 C63 C68 3.4(5) . . . . ?
Ti2 O10 C77 C78 -175.8(3) . . . . ?
Ti2 O10 C77 C82 5.6(5) . . . . ?
Ti2 C48 C54 C49 -10.2(4) . . . . ?
Ti2 C48 C54 C53 173.1(4) . . . . ?
Ti2 C48 C68 C63 -1.3(4) . . . . ?
Ti2 C48 C68 C67 177.9(3) . . . . ?
Ti2 C48 C82 C77 -1.3(4) . . . . ?
Ti2 C48 C82 C81 177.0(3) . . . . ?
K1 O11 C91 C92 43.0(5) . . . . ?
K1 O11 C106 C101 -36.7(5) . . . . ?
K1 O11 C106 C105 142.7(5) . . . . ?
K1 O13 C92 C91 46.9(5) . . . . ?
K1 O13 C93 C94 -35.0(5) . . . . ?
K1 O14 C94 C93 -62.9(4) . . . . ?
K1 O14 C95 C96 62.6(4) . . . . ?
K1 O15 C96 C95 36.5(4) . . . . ?
K1 O15 C97 C98 -47.8(4) . . . . ?
K1 O16 C98 C97 -40.5(5) . . . . ?
K1 O16 C99 C100 -70.2(3) . . . . ?
K1 O17 C100 C99 -22.0(5) . . . . ?
K1 O17 C101 C102 -145.8(5) . . . . ?
K1 O17 C101 C106 33.5(5) . . . . ?
K1 O18 C107 C108 144.3(5) . . . . ?
K1 O18 C110 C109 -137.5(8) . . . . ?
K1 O18 C132 C109 -160.0(13) . . . . ?
K2 O19 C120 C119 -43.1(5) . . . . ?
K2 O19 C121 C122 -152.4(5) . . . . ?
K2 O19 C121 C126 27.2(6) . . . . ?
K2 O20 C118 C117 49.1(5) . . . . ?
K2 O20 C119 C120 -48.4(5) . . . . ?
K2 O21 C116 C115 51.2(5) . . . . ?
K2 O21 C117 C118 41.3(5) . . . . ?
K2 O22 C114 C113 -44.1(5) . . . . ?
K2 O22 C115 C116 46.7(5) . . . . ?
K2 O23 C112 C111 -57.2(10) . . . . ?
K2 O23 C113 C114 -49.1(5) . . . . ?
K2 O23 C133 C1B 52.8(12) . . . . ?
K2 O24 C1B C133 44.6(16) . . . . ?
K2 O24 C111 C112 -44.9(12) . . . . ?
K2 O24 C126 C121 -26.8(6) . . . . ?
K2 O24 C126 C125 151.1(6) . . . . ?
K2 O25 C127 C128 -152.9(8) . . . . ?
K2 O25 C130 C129 177.7(4) . . . . ?
K2 O25 C131 C1A 155.5(12) . . . . ?
O1 Ti1 O5 C6 -172.9(3) . . . . ?
O2 Ti1 O5 C6 -120.5(3) . . . . ?
O3 Ti2 O8 C49 136.1(3) . . . . ?
O3 Ti2 O9 C63 -148.8(3) . . . . ?
O3 Ti2 O10 C77 167.0(3) . . . . ?
O4 Ti2 O8 C49 176.5(3) . . . . ?
O4 Ti2 O9 C63 150.7(3) . . . . ?
O4 Ti2 O10 C77 -160.0(3) . . . . ?
O5 C6 C7 C8 -179.7(4) . . . . ?
O5 C6 C7 C12 2.1(6) . . . . ?
O5 C6 C11 C5 -2.7(5) . . . . ?
O5 C6 C11 C10 178.7(3) . . . . ?
O6 Ti1 O5 C6 100.4(3) . . . . ?
O6 C20 C21 C22 177.0(3) . . . . ?
O6 C20 C21 C26 -4.4(6) . . . . ?
O6 C20 C25 C5 -0.7(5) . . . . ?
O6 C20 C25 C24 -179.5(3) . . . . ?
O7 Ti1 O5 C6 -42.5(3) . . . . ?
O7 C34 C35 C36 -177.0(3) . . . . ?
O7 C34 C35 C40 3.4(6) . . . . ?
O7 C34 C39 C5 -3.8(5) . . . . ?
O7 C34 C39 C38 175.6(3) . . . . ?
O8 Ti2 O9 C63 -68.8(3) . . . . ?
O8 Ti2 O10 C77 69.4(3) . . . . ?
O8 C49 C50 C51 -179.7(4) . . . . ?
O8 C49 C50 C55 -1.9(7) . . . . ?
O8 C49 C54 C48 2.7(5) . . . . ?
O8 C49 C54 C53 179.6(4) . . . . ?
O9 Ti2 O8 C49 53.6(4) . . . . ?
O9 Ti2 O10 C77 -76.8(3) . . . . ?
O9 C63 C64 C65 -179.4(3) . . . . ?
O9 C63 C64 C69 2.2(6) . . . . ?
O9 C63 C68 C48 -0.8(5) . . . . ?
O9 C63 C68 C67 179.9(3) . . . . ?
O10 Ti2 O8 C49 -88.0(3) . . . . ?
O10 Ti2 O9 C63 69.9(3) . . . . ?
O10 C77 C78 C79 -178.0(4) . . . . ?
O10 C77 C78 C83 3.2(6) . . . . ?
O10 C77 C82 C48 -2.1(5) . . . . ?
O10 C77 C82 C81 179.5(4) . . . . ?
O11 C91 C92 O13 -57.0(5) . . . . ?
O13 C93 C94 O14 66.5(5) . . . . ?
O14 C95 C96 O15 -67.4(5) . . . . ?
O15 C97 C98 O16 58.3(5) . . . . ?
O16 C99 C100 O17 64.7(5) . . . . ?
O17 C101 C102 C103 179.2(6) . . . . ?
O17 C101 C106 O11 2.6(7) . . . . ?
O17 C101 C106 C105 -176.8(5) . . . . ?
O18 C107 C108 C109 12.6(8) . . . . ?
O19 C121 C122 C123 -179.9(6) . . . . ?
O19 C121 C126 O24 -0.5(7) . . . . ?
O19 C121 C126 C125 -178.5(6) . . . . ?
O20 C119 C120 O19 59.7(5) . . . . ?
O21 C117 C118 O20 -61.4(6) . . . . ?
O22 C115 C116 O21 -65.1(6) . . . . ?
O23 C113 C114 O22 62.1(6) . . . . ?
O24 C1B C133 O23 -63.8(17) . . . . ?
O24 C111 C112 O23 67.5(14) . . . . ?
O25 C127 C128 C129 -47.1(16) . . . . ?
N1 N2 C4 O3 -168.1(4) . . . . ?
N1 N2 C4 O4 11.5(6) . . . . ?
N2 N1 C3 O1 -163.5(4) . . . . ?
N2 N1 C3 O2 15.4(6) . . . . ?
C1 N1 N2 C2 -87.2(5) . . . . ?
C1 N1 N2 C4 71.2(6) . . . . ?
C1 N1 C3 O1 -2.0(7) . . . . ?
C1 N1 C3 O2 176.8(5) . . . . ?
C1A C129 C130 O25 13.5(16) . . . . ?
C1B O24 C126 C121 -178.3(10) . . . . ?
C1B O24 C126 C125 -0.4(12) . . . . ?
C2 N2 C4 O3 -11.2(6) . . . . ?
C2 N2 C4 O4 168.4(4) . . . . ?
C3 N1 N2 C2 75.5(5) . . . . ?
C3 N1 N2 C4 -126.0(4) . . . . ?
C5 Ti1 O5 C6 24.1(3) . . . . ?
C6 C7 C8 C9 1.3(6) . . . . ?
C6 C7 C12 C13 -57.0(5) . . . . ?
C6 C7 C12 C14 -175.7(4) . . . . ?
C6 C7 C12 C15 65.1(5) . . . . ?
C7 C6 C11 C5 178.9(3) . . . . ?
C7 C6 C11 C10 0.2(6) . . . . ?
C7 C8 C9 C10 0.1(7) . . . . ?
C7 C8 C9 C16 -178.5(4) . . . . ?
C8 C7 C12 C13 125.0(5) . . . . ?
C8 C7 C12 C14 6.3(6) . . . . ?
C8 C7 C12 C15 -112.9(5) . . . . ?
C8 C9 C10 C11 -1.3(6) . . . . ?
C8 C9 C16 C17 -118.2(5) . . . . ?
C8 C9 C16 C18 2.5(6) . . . . ?
C8 C9 C16 C19 122.5(5) . . . . ?
C9 C10 C11 C5 -177.3(4) . . . . ?
C9 C10 C11 C6 1.1(6) . . . . ?
C10 C9 C16 C17 63.3(5) . . . . ?
C10 C9 C16 C18 -176.0(4) . . . . ?
C10 C9 C16 C19 -56.0(5) . . . . ?
C11 C5 C25 C20 121.2(4) . . . . ?
C11 C5 C25 C24 -60.1(5) . . . . ?
C11 C5 C39 C34 -102.6(4) . . . . ?
C11 C5 C39 C38 78.0(5) . . . . ?
C11 C6 C7 C8 -1.4(6) . . . . ?
C11 C6 C7 C12 -179.5(4) . . . . ?
C12 C7 C8 C9 179.3(4) . . . . ?
C16 C9 C10 C11 177.3(4) . . . . ?
C20 C21 C22 C23 2.2(6) . . . . ?
C20 C21 C26 C27 63.3(5) . . . . ?
C20 C21 C26 C28 -177.3(4) . . . . ?
C20 C21 C26 C29 -57.2(5) . . . . ?
C21 C20 C25 C5 179.2(3) . . . . ?
C21 C20 C25 C24 0.4(6) . . . . ?
C21 C22 C23 C24 1.1(6) . . . . ?
C21 C22 C23 C30 -178.3(4) . . . . ?
C22 C21 C26 C27 -118.2(4) . . . . ?
C22 C21 C26 C28 1.2(6) . . . . ?
C22 C21 C26 C29 121.3(4) . . . . ?
C22 C23 C24 C25 -3.9(6) . . . . ?
C22 C23 C30 C31 -121.9(4) . . . . ?
C22 C23 C30 C32 1.1(6) . . . . ?
C22 C23 C30 C33 119.7(4) . . . . ?
C23 C24 C25 C5 -175.5(4) . . . . ?
C23 C24 C25 C20 3.2(6) . . . . ?
C24 C23 C30 C31 58.7(5) . . . . ?
C24 C23 C30 C32 -178.3(4) . . . . ?
C24 C23 C30 C33 -59.7(5) . . . . ?
C25 C5 C11 C6 -95.8(4) . . . . ?
C25 C5 C11 C10 82.7(5) . . . . ?
C25 C5 C39 C34 128.7(4) . . . . ?
C25 C5 C39 C38 -50.6(5) . . . . ?
C25 C20 C21 C22 -2.9(5) . . . . ?
C25 C20 C21 C26 175.7(3) . . . . ?
C26 C21 C22 C23 -176.4(4) . . . . ?
C30 C23 C24 C25 175.6(4) . . . . ?
C34 C35 C36 C37 0.6(6) . . . . ?
C34 C35 C40 C41 60.7(5) . . . . ?
C34 C35 C40 C42 -179.5(4) . . . . ?
C34 C35 C40 C43 -59.7(5) . . . . ?
C35 C34 C39 C5 176.8(3) . . . . ?
C35 C34 C39 C38 -3.8(6) . . . . ?
C35 C36 C37 C38 -1.8(6) . . . . ?
C35 C36 C37 C44 177.8(4) . . . . ?
C36 C35 C40 C41 -118.8(4) . . . . ?
C36 C35 C40 C42 1.0(5) . . . . ?
C36 C35 C40 C43 120.8(4) . . . . ?
C36 C37 C38 C39 0.3(6) . . . . ?
C36 C37 C44 C45 124.1(5) . . . . ?
C36 C37 C44 C46 1.9(7) . . . . ?
C36 C37 C44 C47 -117.7(5) . . . . ?
C37 C38 C39 C5 -178.3(4) . . . . ?
C37 C38 C39 C34 2.4(6) . . . . ?
C38 C37 C44 C45 -56.2(6) . . . . ?
C38 C37 C44 C46 -178.4(5) . . . . ?
C38 C37 C44 C47 61.9(6) . . . . ?
C39 C5 C11 C6 135.0(4) . . . . ?
C39 C5 C11 C10 -46.5(5) . . . . ?
C39 C5 C25 C20 -109.3(4) . . . . ?
C39 C5 C25 C24 69.4(5) . . . . ?
C39 C34 C35 C36 2.3(6) . . . . ?
C39 C34 C35 C40 -177.3(4) . . . . ?
C40 C35 C36 C37 -179.9(4) . . . . ?
C44 C37 C38 C39 -179.4(4) . . . . ?
C48 Ti2 O8 C49 -12.0(3) . . . . ?
C48 Ti2 O9 C63 -3.3(3) . . . . ?
C48 Ti2 O10 C77 -4.9(3) . . . . ?
C49 C50 C51 C52 -1.1(7) . . . . ?
C49 C50 C55 C56 -61.0(6) . . . . ?
C49 C50 C55 C57 179.0(4) . . . . ?
C49 C50 C55 C58 59.8(6) . . . . ?
C50 C49 C54 C48 179.8(4) . . . . ?
C50 C49 C54 C53 -3.2(6) . . . . ?
C50 C51 C52 C53 -1.1(7) . . . . ?
C50 C51 C52 C59 177.3(5) . . . . ?
C51 C50 C55 C56 116.6(5) . . . . ?
C51 C50 C55 C57 -3.4(7) . . . . ?
C51 C50 C55 C58 -122.6(5) . . . . ?
C51 C52 C53 C54 1.3(7) . . . . ?
C51 C52 C59 C60 59.7(6) . . . . ?
C51 C52 C59 C61 -58.2(6) . . . . ?
C51 C52 C59 C62 -176.7(5) . . . . ?
C52 C53 C54 C48 177.4(4) . . . . ?
C52 C53 C54 C49 0.8(7) . . . . ?
C53 C52 C59 C60 -122.0(5) . . . . ?
C53 C52 C59 C61 120.1(5) . . . . ?
C53 C52 C59 C62 1.6(7) . . . . ?
C54 C48 C68 C63 114.6(4) . . . . ?
C54 C48 C68 C67 -66.2(6) . . . . ?
C54 C48 C82 C77 -114.3(4) . . . . ?
C54 C48 C82 C81 64.0(5) . . . . ?
C54 C49 C50 C51 3.3(7) . . . . ?
C54 C49 C50 C55 -178.9(4) . . . . ?
C55 C50 C51 C52 -178.8(5) . . . . ?
C59 C52 C53 C54 -177.1(4) . . . . ?
C63 C64 C65 C66 -1.5(6) . . . . ?
C63 C64 C69 C70 -57.4(5) . . . . ?
C63 C64 C69 C71 63.1(5) . . . . ?
C63 C64 C69 C72 -178.6(4) . . . . ?
C64 C63 C68 C48 177.9(4) . . . . ?
C64 C63 C68 C67 -1.4(6) . . . . ?
C64 C65 C66 C67 0.6(6) . . . . ?
C64 C65 C66 C73 -177.6(4) . . . . ?
C65 C64 C69 C70 124.3(4) . . . . ?
C65 C64 C69 C71 -115.2(4) . . . . ?
C65 C64 C69 C72 3.2(6) . . . . ?
C65 C66 C67 C68 0.1(6) . . . . ?
C65 C66 C73 C74 67.9(6) . . . . ?
C65 C66 C73 C75 -52.3(6) . . . . ?
C65 C66 C73 C76 -169.7(4) . . . . ?
C66 C67 C68 C48 -178.9(4) . . . . ?
C66 C67 C68 C63 0.3(6) . . . . ?
C67 C66 C73 C74 -110.2(5) . . . . ?
C67 C66 C73 C75 129.6(5) . . . . ?
C67 C66 C73 C76 12.2(6) . . . . ?
C68 C48 C54 C49 -126.8(4) . . . . ?
C68 C48 C54 C53 56.5(6) . . . . ?
C68 C48 C82 C77 113.6(4) . . . . ?
C68 C48 C82 C81 -68.1(5) . . . . ?
C68 C63 C64 C65 1.9(6) . . . . ?
C68 C63 C64 C69 -176.5(4) . . . . ?
C69 C64 C65 C66 176.8(4) . . . . ?
C73 C66 C67 C68 178.2(4) . . . . ?
C77 C78 C79 C80 -1.1(6) . . . . ?
C77 C78 C83 C84 57.0(5) . . . . ?
C77 C78 C83 C85 -63.4(5) . . . . ?
C77 C78 C83 C86 176.9(4) . . . . ?
C78 C77 C82 C48 179.3(4) . . . . ?
C78 C77 C82 C81 0.9(6) . . . . ?
C78 C79 C80 C81 0.2(6) . . . . ?
C78 C79 C80 C87 -178.9(4) . . . . ?
C79 C78 C83 C84 -121.8(4) . . . . ?
C79 C78 C83 C85 117.9(5) . . . . ?
C79 C78 C83 C86 -1.8(6) . . . . ?
C79 C80 C81 C82 1.3(6) . . . . ?
C79 C80 C87 C88 56.8(6) . . . . ?
C79 C80 C87 C89 -63.5(6) . . . . ?
C79 C80 C87 C90 176.6(4) . . . . ?
C80 C81 C82 C48 179.9(4) . . . . ?
C80 C81 C82 C77 -1.9(6) . . . . ?
C81 C80 C87 C88 -122.3(5) . . . . ?
C81 C80 C87 C89 117.4(5) . . . . ?
C81 C80 C87 C90 -2.5(6) . . . . ?
C82 C48 C54 C49 102.0(4) . . . . ?
C82 C48 C54 C53 -74.6(5) . . . . ?
C82 C48 C68 C63 -114.9(4) . . . . ?
C82 C48 C68 C67 64.3(5) . . . . ?
C82 C77 C78 C79 0.6(6) . . . . ?
C82 C77 C78 C83 -178.2(4) . . . . ?
C83 C78 C79 C80 177.7(4) . . . . ?
C87 C80 C81 C82 -179.5(4) . . . . ?
C91 O11 C106 C101 171.4(4) . . . . ?
C91 O11 C106 C105 -9.2(8) . . . . ?
C92 O13 C93 C94 -175.7(4) . . . . ?
C93 O13 C92 C91 -172.9(4) . . . . ?
C94 O14 C95 C96 -175.6(4) . . . . ?
C95 O14 C94 C93 174.6(4) . . . . ?
C96 O15 C97 C98 173.2(4) . . . . ?
C97 O15 C96 C95 176.1(4) . . . . ?
C98 O16 C99 C100 163.3(4) . . . . ?
C99 O16 C98 C97 78.5(5) . . . . ?
C100 O17 C101 C102 4.2(7) . . . . ?
C100 O17 C101 C106 -176.5(4) . . . . ?
C101 O17 C100 C99 -172.6(4) . . . . ?
C101 C102 C103 C104 -2.0(12) . . . . ?
C102 C101 C106 O11 -178.0(5) . . . . ?
C102 C101 C106 C105 2.5(8) . . . . ?
C102 C103 C104 C105 1.4(13) . . . . ?
C103 C104 C105 C106 1.1(12) . . . . ?
C104 C105 C106 O11 177.6(6) . . . . ?
C104 C105 C106 C101 -3.1(10) . . . . ?
C106 O11 C91 C92 -165.6(4) . . . . ?
C106 C101 C102 C103 0.0(9) . . . . ?
C107 O18 C110 C109 36.8(18) . . . . ?
C107 O18 C132 C109 -10(3) . . . . ?
C107 C108 C109 C110 9.8(13) . . . . ?
C107 C108 C109 C132 -18.9(17) . . . . ?
C108 C109 C110 O18 -28.3(18) . . . . ?
C108 C109 C132 O18 18(2) . . . . ?
C110 O18 C107 C108 -30.3(12) . . . . ?
C111 O24 C126 C121 157.1(8) . . . . ?
C111 O24 C126 C125 -25.0(11) . . . . ?
C112 O23 C113 C114 163.8(6) . . . . ?
C113 O23 C112 C111 90.5(9) . . . . ?
C113 O23 C133 C1B 173.3(10) . . . . ?
C114 O22 C115 C116 -177.4(4) . . . . ?
C115 O22 C114 C113 178.6(5) . . . . ?
C116 O21 C117 C118 -88.8(6) . . . . ?
C117 O21 C116 C115 -179.8(5) . . . . ?
C118 O20 C119 C120 173.0(4) . . . . ?
C119 O20 C118 C117 -171.6(4) . . . . ?
C120 O19 C121 C122 -0.3(8) . . . . ?
C120 O19 C121 C126 179.3(5) . . . . ?
C121 O19 C120 C119 162.9(4) . . . . ?
C121 C122 C123 C124 0.4(11) . . . . ?
C122 C121 C126 O24 179.2(5) . . . . ?
C122 C121 C126 C125 1.2(9) . . . . ?
C122 C123 C124 C125 -2.9(13) . . . . ?
C123 C124 C125 C126 4.5(13) . . . . ?
C124 C125 C126 O24 178.5(7) . . . . ?
C124 C125 C126 C121 -3.6(11) . . . . ?
C126 O24 C1B C133 -161.9(11) . . . . ?
C126 O24 C111 C112 131.5(9) . . . . ?
C126 C121 C122 C123 0.4(9) . . . . ?
C127 O25 C130 C129 -12.7(11) . . . . ?
C127 C128 C129 C130 40.7(15) . . . . ?
C128 C129 C130 O25 -19.9(11) . . . . ?
C129 C1A C131 O25 60(3) . . . . ?
C130 O25 C127 C128 37.0(15) . . . . ?
C130 O25 C131 C1A -53(2) . . . . ?
C131 O25 C130 C129 28.2(14) . . . . ?
C131 C1A C129 C130 -43(2) . . . . ?
C132 O18 C107 C108 -1.4(17) . . . . ?
C133 O23 C113 C114 -167.7(6) . . . . ?
